data_7134013
loop_
_publ_author_name
'Li, Yi'
'Zhang, Xiaoman'
'Wang, Huizhen'
'Zhang, Lin'
'Li, Hongjun'
'Zhao, Dian'

_publ_section_title
;
 A NbO-type mixed lanthanide metal-organic framework for cryogenic
 temperature sensing
;
_journal_name_full 'Chemical Communications'
_journal_paper_doi 10.1039/D4CC04715J
_journal_year 2024
_chemical_absolute_configuration unk
_chemical_formula_moiety 'C159 H157 N22 O89 Tb12, 7[C3H7NO], 7[C3H7NO], 7[C3H7NO], 1.333[]'
_chemical_formula_sum 'C222 H298 N43 O110 Tb12'
_chemical_formula_weight 7236.169
_space_group_crystal_system trigonal
_space_group_IT_number 154
_space_group_name_Hall 'P 32 2"'
_space_group_name_H-M_alt 'P 32 2 1'
_symmetry_Int_Tables_number 154
_audit_creation_date 2024-09-17
_audit_creation_method
;
Olex2 1.5-dev
(compiled 2024.09.12 svn.r2332d2e9 for OlexSys, GUI svn.r6697)
;
_audit_update_record
;
2024-11-01 deposited with the CCDC.	2024-11-25 downloaded from the CCDC.
;
_cell_angle_alpha 90
_cell_angle_beta 90
_cell_angle_gamma 120
_cell_formula_units_Z 3
_cell_length_a 19.9247(18)
_cell_length_b 19.9247(18)
_cell_length_c 68.595(9)
_cell_measurement_reflns_used 9930
_cell_measurement_temperature 247(2)
_cell_measurement_theta_max 28.6835
_cell_measurement_theta_min 2.9215
_cell_volume 23583(4)
_computing_cell_refinement 'SAINT V8.40B'
_computing_data_reduction 'SAINT V8.40B'
_computing_molecular_graphics 'Olex2 1.5-dev (Dolomanov et al., 2009)'
_computing_publication_material 'Olex2 1.5-dev (Dolomanov et al., 2009)'
_computing_structure_refinement 'olex2.refine 1.5-dev (Bourhis et al., 2015)'
_computing_structure_solution 'SHELXS (G. Sheldrick)'
_diffrn_ambient_temperature 247.15
_diffrn_detector_area_resol_mean 7.41
_diffrn_detector_type 'Bruker PHOTON II'
_diffrn_measured_fraction_theta_full 0.9972
_diffrn_measured_fraction_theta_max 0.9974
_diffrn_measurement_device 'three-circle diffractometer'
_diffrn_measurement_device_type 'Bruker D8 VENTURE Ius Duo PHOTON II'
_diffrn_measurement_method '\w and \f scans'
_diffrn_measurement_specimen_support 'MiTeGen micromount'
_diffrn_radiation_type 'Mo K\a'
_diffrn_radiation_wavelength 0.71073
_diffrn_reflns_av_R_equivalents 0.0522
_diffrn_reflns_av_unetI/netI 0.0581
_diffrn_reflns_Laue_measured_fraction_full 0.9972
_diffrn_reflns_Laue_measured_fraction_max 0.9974
_diffrn_reflns_limit_h_max 28
_diffrn_reflns_limit_h_min -28
_diffrn_reflns_limit_k_max 15
_diffrn_reflns_limit_k_min -28
_diffrn_reflns_limit_l_max 93
_diffrn_reflns_limit_l_min -56
_diffrn_reflns_number 169615
_diffrn_reflns_point_group_measured_fraction_full 0.9978
_diffrn_reflns_point_group_measured_fraction_max 0.9980
_diffrn_reflns_theta_full 25.2417
_diffrn_reflns_theta_max 26.00
_diffrn_reflns_theta_min 2.13
_exptl_absorpt_coefficient_mu 2.747
_exptl_crystal_colour colourless
_exptl_crystal_colour_primary colourless
_exptl_crystal_density_diffrn 1.529
_exptl_crystal_description block
_exptl_crystal_F_000 10782.004
_exptl_crystal_size_max 0.2
_exptl_crystal_size_mid 0.1
_exptl_crystal_size_min 0.1
_platon_squeeze_details )
_refine_diff_density_max 1.6845
_refine_diff_density_min -2.3300
_refine_diff_density_rms 0.1742
_refine_ls_abs_structure_details 'Hooft, R.W.W., Straver, L.H., Spek, A.L. (2010). J. Appl. Cryst., 43, 665-668.'
_refine_ls_abs_structure_Flack 0.303(4)
_refine_ls_d_res_high 0.8107
_refine_ls_d_res_low 9.5669
_refine_ls_goodness_of_fit_ref 1.0290
_refine_ls_hydrogen_treatment constr
_refine_ls_matrix_type full
_refine_ls_number_constraints 158
_refine_ls_number_parameters 1408
_refine_ls_number_reflns 30883
_refine_ls_number_restraints 1963
_refine_ls_restrained_S_all 0.9964
_refine_ls_R_factor_all 0.0576
_refine_ls_R_factor_gt 0.0544
_refine_ls_shift/su_max -0.0009
_refine_ls_shift/su_mean 0.0000
_refine_ls_structure_factor_coef Fsqd
_refine_ls_weighting_details 'w=1/[\s^2^(Fo^2^)+(0.0703P)^2^+174.2824P] where P=(Fo^2^+2Fc^2^)/3'
_refine_ls_weighting_scheme calc
_refine_ls_wR_factor_gt 0.1424
_refine_ls_wR_factor_ref 0.1448
_reflns_Friedel_coverage 0.999
_reflns_limit_h_max 21
_reflns_limit_h_min -20
_reflns_limit_k_max 12
_reflns_limit_k_min -12
_reflns_limit_l_max 84
_reflns_limit_l_min -84
_reflns_number_gt 29056
_reflns_number_total 30883
_reflns_threshold_expression I>=2u(I)
_cod_data_source_file d4cc04715j2.cif
_cod_data_source_block NbO-TbPDDI
_cod_original_sg_symbol_Hall ' P 32 2"'
_cod_database_code 7134013
_olex2_refinement_description
;
1. Twinned data refinement
 Scales: 0.819(8)
 0.181(8)
2. Fixed Uiso
 At 1.2 times of:
  All C(H) groups, All C(H,H) groups
 At 1.5 times of:
  All C(H,H,H) groups, All O(H,H) groups, All O(H,H,H,H) groups
3. Restrained distances
 C21_2-C18_2
 1.53 with sigma of 0.01
 N1_11-O1_11 \\sim N1_11-O2_11 \\sim N1_11-O3_11
 with sigma of 0.02
 O1_11-O2_11 \\sim O2_11-O3_11 \\sim O3_11-O1_11
 with sigma of 0.04
 N1_5-C2_5 \\sim N1_5-C3_5
 N1_6-C2_6 \\sim N1_6-C3_6
 N1_7-C2_7 \\sim N1_7-C3_7
 N1_8-C2_8 \\sim N1_8-C3_8
 N1_10-C2_10 \\sim N1_10-C3_10
 N1_12-C2_12 \\sim N1_12-C3_12
 with sigma of 0.02
 N1_5-C1_5
 N1_6-C1_6
 N1_7-C1_7
 N1_8-C1_8
 N1_10-C1_10
 N1_12-C1_12
 with sigma of 0.02
 C1_5-O1_5
 C1_6-O1_6
 C1_7-O1_7
 C1_8-O1_8
 C1_10-O1_10
 C1_12-O1_12
 with sigma of 0.02
 C2_5-C3_5
 C2_6-C3_6
 C2_7-C3_7
 C2_8-C3_8
 C2_10-C3_10
 C2_12-C3_12
 with sigma of 0.04
 C1_5-C3_5
 C1_6-C3_6
 C1_7-C3_7
 C1_8-C3_8
 C1_10-C3_10
 C1_12-C3_12
 with sigma of 0.04
 C1_5-C2_5
 C1_6-C2_6
 C1_7-C2_7
 C1_8-C2_8
 C1_10-C2_10
 C1_12-C2_12
 with sigma of 0.04
4. Uiso/Uaniso restraints and constraints
All non-hydrogen atoms have similar U: within 2A with sigma of 0.01 and sigma
for terminal atoms of 0.02 within 2A
Uanis(O7) \\sim Ueq, Uanis(O8) \\sim Ueq, Uanis(O1_10) \\sim Ueq, Uanis(O1A)
\\sim Ueq: with sigma of 0.005 and sigma for terminal atoms of 0.005
Uanis(O11) \\sim Ueq, Uanis(O9) \\sim Ueq, Uanis(O12) \\sim Ueq, Uanis(O6)
\\sim Ueq: with sigma of 0.005 and sigma for terminal atoms of 0.005
5. Same fragment restrains
{C9_2, N1A_2, C11A_2, C12_2, C13A_2, C10A_2} sigma for 1-2: 0.01, 1-3: 0.04
as in
{C9_2, N1_2, C11_2, C12_2, C13_2, C10_2}
{C9_1, N1A_1, C11A_1, C12_1, C10A_1, C13A_1} sigma for 1-2: 0.01, 1-3: 0.04
as in
{C9_1, N1_1, C11_1, C12_1, C10_1, C13_1}
{C1_6, O1_6, N1_6, C2_6, C3_6}
{C1_7, O1_7, N1_7, C2_7, C3_7}
{C1_8, O1_8, N1_8, C2_8, C3_8}
{C1_10, O1_10, N1_10, C2_10, C3_10}
{C1_12, O1_12, N1_12, C2_12, C3_12}
as
{C1_5, O1_5, N1_5, C2_5, C3_5} sigma for 1-2: 0.02 1-3: 0.04
6. Others
 Sof(N1A)=Sof(C11A)=Sof(H11A)=Sof(C10A)=Sof(H10A)=Sof(C13A)=Sof(H13A)=1-FVAR(1)
 Sof(N1)=Sof(C11)=Sof(H11)=Sof(C10)=Sof(H10)=Sof(C13)=Sof(H13)=FVAR(1)
 Sof(N1A)=Sof(C11A)=Sof(H11A)=Sof(C13A)=Sof(H13A)=Sof(C10A)=Sof(H10A)=1-FVAR(2)
 Sof(N1)=Sof(C11)=Sof(H11)=Sof(C13)=Sof(H13)=Sof(C10)=Sof(H10)=FVAR(2)
 Fixed Sof: O7(0.5) O1A(0.5) H1Aa(0.5) H7a(0.5) H7b(0.5) H1Ab(0.5) O8(0.5)
 H8a(0.5) H8b(0.5) O9(0.5) O6(0.5) H6a(0.5) H6b(0.5) O11(0.5) H11a(0.5)
 H11b(0.5) O12(0.5) H12a(0.5) H12b(0.5) C10X(0.5) H10X(0.5) C10Y(0.5) H10Y(0.5)
 N1X(0.5) C11X(0.5) H11X(0.5) N1X(0.5) C10X(0.5) H10X(0.5) C11X(0.5) H11X(0.5)
 C10Y(0.5) H10Y(0.5) C1(0.5) H1(0.5) O1(0.5) N1(0.5) C2(0.5) H2a(0.5) H2b(0.5)
 H2c(0.5) C3(0.5) H3a(0.5) H3b(0.5) H3c(0.5) N1(0.5) O1(0.5) O2(0.5) O3(0.5)
7.a Riding coordinates:
 O5(O15,H5a,H5b,H15a,H15b,O13,H13a,H13b), O1(H1a,H1b,O7,O1A,H1Aa,H7a,H7b,H1Ab,
 O8,H8a,H8b), O6(H6a,H6b,O11,H11a,H11b,O12,H12a,H12b), C10X(H10X), C10Y(H10Y)
7.b Me refined with riding coordinates:
 C2(H2a,H2b,H2c), C3(H3a,H3b,H3c), C2(H2a,H2b,H2c), C3(H3a,H3b,H3c), C2(H2a,
 H2b,H2c), C3(H3a,H3b,H3c), C2(H2a,H2b,H2c), C3(H3a,H3b,H3c), C2(H2a,H2b,H2c),
 C3(H3a,H3b,H3c), C3(H3a,H3b,H3c)
7.c Aromatic/amide H refined with riding coordinates:
 C3(H3), C5(H5), C7(H7), C11(H11), C10(H10), C13(H13), C11A(H11A), C10A(H10A),
 C13A(H13A), C15(H15), C17(H17), C19(H19), C3(H3), C5(H5), C7(H7), C11(H11),
 C13(H13), C10(H10), C11A(H11A), C13A(H13A), C10A(H10A), C15(H15), C17(H17),
 C19(H19), C3(H3), C5(H5), C7(H7), C10Y(H10Y), C11X(H11X), C7(H7), C5(H5),
 C3(H3), C10X(H10X), C11X(H11X), C1(H1), C1(H1), C1(H1), C1(H1), C1(H1), C1(H1)
7.d Fitted hexagon refined as free rotating group:
 C9(N1,C11,C12,C10,C13), C9(N1,C11,C12,C13,C10)
7.e X=CH2 refined with riding coordinates:
 C2(H2a,H2b)
;
_smtbx_masks_void_probe_radius 1.2
_smtbx_masks_void_truncation_radius 1.2
_platon_squeeze_special_details
;
A solvent mask was calculated and 2571 electrons were
found in a volume of 9755\%A^3^ in 4 voids per unit cell.
This is consistent with the presence of  7[C3H7NO], 7[C3H7NO], 7[C3H7NO] 
per Formula Unit  which account for 2520 electrons  per unit cell.
;
_platon_squeeze_void_probe_radius 1.20
_olex2_diffrn_ambient_temperature_device 'Oxford Cryostream 800'
_olex2_submission_special_instructions 'No special instructions were received'

loop_
_space_group_symop_id
_space_group_symop_operation_xyz
1 x,y,z
2 -y,x-y,z+2/3
3 -x+y,-x,z+1/3
4 x-y,-y,-z+1/3
5 -x,-x+y,-z+2/3
6 y,x,-z

loop_
_atom_site_label
_atom_site_type_symbol
_atom_site_fract_x
_atom_site_fract_y
_atom_site_fract_z
_atom_site_U_iso_or_equiv
_atom_site_adp_type
_atom_site_occupancy
_atom_site_refinement_flags_posn
_atom_site_refinement_flags_adp
_atom_site_refinement_flags_occupancy
_atom_site_disorder_group
Tb01 Tb -0.53022(2) -0.20882(2) -0.441820(5) 0.02604(9) Uani 1.000000 . . . .
Tb02 Tb -0.07843(2) -0.17417(2) -0.446225(6) 0.02878(9) Uani 1.000000 . . . .
Tb03 Tb -0.89117(3) -0.37254(2) -0.221309(6) 0.02980(9) Uani 1.000000 . . . .
Tb04 Tb -0.56438(3) -0.14956(3) -0.388605(6) 0.03179(10) Uani 1.000000 . . . .
Tb05 Tb 0.00387(2) -0.15184(3) -0.390818(6) 0.03071(9) Uani 1.000000 . . . .
Tb06 Tb -0.82835(3) -0.28725(2) -0.278247(6) 0.03157(10) Uani 1.000000 . . . .
O5 O -0.7068(4) -0.2501(4) -0.29365(8) 0.105(3) Uani 1.000000 . . . .
O15 O -0.8564(4) -0.3719(4) -0.30557(8) 0.080(2) Uani 1.000000 R . . .
H5a H -0.6630(4) -0.2367(4) -0.28818(8) 0.121(3) Uiso 1.000000 R . . .
H5b H -0.6973(4) -0.2472(4) -0.30594(8) 0.121(3) Uiso 1.000000 R . . .
H15a H -0.8725(4) -0.4208(4) -0.30549(8) 0.121(3) Uiso 1.000000 R . . .
H15b H -0.8525(4) -0.3599(4) -0.31773(8) 0.121(3) Uiso 1.000000 R . . .
O13 O -0.8941(4) -0.2491(4) -0.30374(8) 0.098(3) Uani 1.000000 R . . .
H13a H -0.9248(4) -0.2309(4) -0.30198(8) 0.147(4) Uiso 1.000000 R . . .
H13b H -0.8906(4) -0.2512(4) -0.31620(8) 0.147(4) Uiso 1.000000 R . . .
N9 N -1.0273(8) -0.4597(9) -0.19937(18) 0.083(3) Uani 1.000000 . U . .
O1 O 0.0225(4) -0.2579(3) -0.37961(9) 0.068(2) Uani 1.000000 . . . .
H1a H 0.0247(4) -0.2710(3) -0.36779(9) 0.102(3) Uiso 1.000000 R . . .
H1b H 0.0281(4) -0.2906(3) -0.38662(9) 0.102(3) Uiso 1.000000 R . . .
O7 O -0.1124(4) -0.0847(3) -0.46138(9) 0.051(3) Uani 0.500000 R U P 1
O1A O -0.1660(4) -0.2517(3) -0.47512(9) 0.051(2) Uani 0.500000 R U P 2
H1Aa H -0.1837(4) -0.2249(3) -0.48064(9) 0.077(3) Uiso 0.500000 R . P 2
H7a H -0.1243(4) -0.0536(3) -0.45570(9) 0.077(3) Uiso 0.500000 R . P 1
H7b H -0.1153(4) -0.0772(3) -0.47362(9) 0.077(3) Uiso 0.500000 R . P 1
H1Ab H -0.1385(4) -0.2570(3) -0.48397(9) 0.077(3) Uiso 0.500000 R . P 2
O8 O 0.0032(4) -0.1047(3) -0.47421(9) 0.049(3) Uani 0.500000 R U P 2
H8a H 0.0493(4) -0.0653(3) -0.47411(9) 0.073(4) Uiso 0.500000 R . P 2
H8b H -0.0080(4) -0.1143(3) -0.48637(9) 0.073(4) Uiso 0.500000 R . P 2
O26 O -1.0165(6) -0.3933(7) -0.20529(15) 0.081(2) Uani 1.000000 . U . .
O27 O -0.9838(6) -0.4837(6) -0.20229(14) 0.079(2) Uani 1.000000 . U . .
O10 O -1.0926(8) -0.5110(10) -0.1890(2) 0.151(5) Uani 1.000000 . U . .
O9 O -0.4553(8) -0.0297(8) -0.3742(2) 0.045(3) Uani 0.500000 . U P 1
O6 O -0.5295(5) -0.1882(5) -0.35811(11) 0.044(3) Uani 0.500000 . U P 2
H6a H -0.5380(5) -0.1787(5) -0.34642(11) 0.065(4) Uiso 0.500000 R . P 2
H6b H -0.5061(5) -0.2143(5) -0.35665(11) 0.065(4) Uiso 0.500000 R . P 2
O11 O -0.6624(5) -0.2240(5) -0.36372(11) 0.047(3) Uani 0.500000 R U P 1
H11a H -0.6571(5) -0.2199(5) -0.35127(11) 0.071(4) Uiso 0.500000 R . P 1
H11b H -0.7097(5) -0.2599(5) -0.36548(11) 0.071(4) Uiso 0.500000 R . P 1
O12 O -0.5973(5) -0.0651(5) -0.37011(11) 0.053(3) Uani 0.500000 R U P 2
H12a H -0.5988(5) -0.0613(5) -0.35765(11) 0.079(5) Uiso 0.500000 R . P 2
H12b H -0.6100(5) -0.0326(5) -0.37455(11) 0.079(5) Uiso 0.500000 R . P 2
C1_1 C -0.8313(7) -0.4438(6) -0.25411(17) 0.051(2) Uani 1.000000 . U . .
C2_1 C -0.8113(7) -0.5000(6) -0.26222(15) 0.045(2) Uani 1.000000 . U . .
C3_1 C -0.8320(6) -0.5675(6) -0.25189(13) 0.0409(19) Uani 1.000000 . U . .
H3_1 H -0.8560(6) -0.5758(6) -0.23963(13) 0.049(2) Uiso 1.000000 R . . .
O1_1 O -0.8577(5) -0.4526(4) -0.23752(12) 0.0548(18) Uani 1.000000 . U . .
O2_1 O -0.8128(5) -0.3839(5) -0.26440(12) 0.0609(19) Uani 1.000000 . U . .
O3_1 O -0.8616(5) -0.6991(4) -0.23120(10) 0.0464(18) Uani 1.000000 . U . .
O4_1 O -0.8375(4) -0.7516(4) -0.25616(9) 0.0375(15) Uani 1.000000 . U . .
O5_1 O -0.5969(5) -0.2809(4) -0.39136(9) 0.0472(16) Uani 1.000000 . U . .
O6_1 O -0.5508(4) -0.3027(4) -0.41847(9) 0.0389(14) Uani 1.000000 . U . .
O7_1 O -0.5700(6) -0.6198(5) -0.39587(13) 0.066(2) Uani 1.000000 . U . .
O8_1 O -0.5537(5) -0.5554(4) -0.42357(11) 0.0529(19) Uani 1.000000 . U . .
C4_1 C -0.8167(6) -0.6232(6) -0.26004(14) 0.0398(19) Uani 1.000000 . U . .
C5_1 C -0.7839(7) -0.6135(6) -0.27811(14) 0.042(2) Uani 1.000000 . U . .
H5_1 H -0.7753(7) -0.6525(6) -0.28307(14) 0.051(2) Uiso 1.000000 R . . .
C6_1 C -0.7621(8) -0.5453(7) -0.28986(16) 0.062(2) Uani 1.000000 . U . .
C7_1 C -0.7802(8) -0.4909(6) -0.28101(15) 0.051(2) Uani 1.000000 . U . .
H7_1 H -0.7708(8) -0.4469(6) -0.28821(15) 0.062(3) Uiso 1.000000 R . . .
C8_1 C -0.8383(6) -0.6942(5) -0.24914(14) 0.038(2) Uani 1.000000 . U . .
C9_1 C -0.7308(8) -0.5331(6) -0.30840(12) 0.067(2) Uani 1.000000 D U . .
N1_1 N -0.6829(12) -0.5617(11) -0.31419(17) 0.070(3) Uani 0.343(11) DG U P 1
C11_1 C -0.6519(11) -0.5468(11) -0.33289(19) 0.069(3) Uani 0.343(11) DG U P 1
H11_1 H -0.6195(11) -0.5661(11) -0.33680(19) 0.083(4) Uiso 0.343(11) R . P 1
C12_1 C -0.6687(8) -0.5034(6) -0.34579(12) 0.067(2) Uani 1.000000 DG U . .
C10_1 C -0.7166(12) -0.4749(11) -0.34001(17) 0.067(4) Uani 0.343(11) DG U P 1
H10_1 H -0.7279(12) -0.4456(11) -0.34874(17) 0.081(4) Uiso 0.343(11) R . P 1
C13_1 C -0.7476(11) -0.4898(11) -0.32131(19) 0.068(4) Uani 0.343(11) DG U P 1
H13_1 H -0.7800(11) -0.4705(11) -0.31740(19) 0.081(4) Uiso 0.343(11) R . P 1
N1A_1 N -0.7385(12) -0.5918(9) -0.32059(19) 0.072(3) Uani 0.657(11) D U P 2
C11A_1 C -0.7130(13) -0.5777(9) -0.3397(2) 0.068(3) Uani 0.657(11) D U P 2
H11A_1 H -0.7263(13) -0.6190(9) -0.3484(2) 0.082(4) Uiso 0.657(11) R . P 2
C10A_1 C -0.6430(13) -0.4429(9) -0.3322(2) 0.068(3) Uani 0.657(11) D U P 2
H10A_1 H -0.6062(13) -0.3920(9) -0.3357(2) 0.082(3) Uiso 0.657(11) R . P 2
C13A_1 C -0.6723(12) -0.4593(9) -0.3136(2) 0.069(3) Uani 0.657(11) D U P 2
H13A_1 H -0.6525(12) -0.4198(9) -0.3041(2) 0.082(3) Uiso 0.657(11) R . P 2
C14_1 C -0.6336(8) -0.4833(7) -0.36527(15) 0.059(2) Uani 1.000000 . U . .
C15_1 C -0.6142(8) -0.5296(7) -0.37567(16) 0.056(2) Uani 1.000000 . U . .
H15_1 H -0.6171(8) -0.5732(7) -0.36955(16) 0.068(3) Uiso 1.000000 R . . .
C16_1 C -0.5900(8) -0.5141(7) -0.39522(16) 0.052(2) Uani 1.000000 . U . .
C17_1 C -0.5778(6) -0.4445(6) -0.40360(13) 0.0410(19) Uani 1.000000 . U . .
H17_1 H -0.5583(6) -0.4313(6) -0.41636(13) 0.049(2) Uiso 1.000000 R . . .
C18_1 C -0.5943(7) -0.3959(6) -0.39312(13) 0.041(2) Uani 1.000000 . U . .
C19_1 C -0.6231(7) -0.4135(6) -0.37431(14) 0.048(2) Uani 1.000000 . U . .
H19_1 H -0.6357(7) -0.3803(6) -0.36753(14) 0.057(3) Uiso 1.000000 R . . .
C20_1 C -0.5761(6) -0.3182(6) -0.40124(13) 0.0383(18) Uani 1.000000 . U . .
C21_1 C -0.5707(8) -0.5686(7) -0.40597(17) 0.057(3) Uani 1.000000 . U . .
C1_2 C -0.4867(7) 0.2297(6) -0.42817(15) 0.045(2) Uani 1.000000 . U . .
C2_2 C -0.4730(7) 0.1668(5) -0.43773(15) 0.0410(19) Uani 1.000000 . U . .
C3_2 C -0.4405(7) 0.1809(6) -0.45484(16) 0.050(2) Uani 1.000000 . U . .
H3_2 H -0.4296(7) 0.2268(6) -0.46130(16) 0.060(3) Uiso 1.000000 R . . .
C4_2 C -0.4212(7) 0.1299(6) -0.46398(15) 0.051(2) Uani 1.000000 . U . .
C5_2 C -0.4445(7) 0.0601(6) -0.45391(15) 0.043(2) Uani 1.000000 . U . .
H5_2 H -0.4350(7) 0.0232(6) -0.45985(15) 0.052(3) Uiso 1.000000 R . . .
C6_2 C -0.4788(6) 0.0429(5) -0.43673(14) 0.0379(19) Uani 1.000000 . U . .
C7_2 C -0.4931(6) 0.0999(5) -0.42785(13) 0.0366(18) Uani 1.000000 . U . .
H7_2 H -0.5159(6) 0.0912(5) -0.41543(13) 0.044(2) Uiso 1.000000 R . . .
C8_2 C -0.5021(6) -0.0316(5) -0.42778(14) 0.0388(19) Uani 1.000000 . U . .
C9_2 C -0.3820(6) 0.1460(5) -0.48311(11) 0.061(2) Uani 1.000000 D U . .
N1_2 N -0.3870(9) 0.1952(8) -0.49665(16) 0.063(3) Uani 0.470(11) DG U P 1
C11_2 C -0.3482(9) 0.2096(8) -0.51435(14) 0.061(3) Uani 0.470(11) DG U P 1
H11_2 H -0.3516(9) 0.2428(8) -0.52351(14) 0.073(4) Uiso 0.470(11) R . P 1
C12_2 C -0.3043(6) 0.1748(5) -0.51850(11) 0.057(2) Uani 1.000000 DG U . .
C13_2 C -0.2993(9) 0.1256(8) -0.50495(16) 0.057(3) Uani 0.470(11) DG U P 1
H13_2 H -0.2696(9) 0.1021(8) -0.50776(16) 0.068(4) Uiso 0.470(11) R . P 1
C10_2 C -0.3381(9) 0.1112(8) -0.48726(14) 0.059(3) Uani 0.470(11) DG U P 1
H10_2 H -0.3347(9) 0.0780(8) -0.47810(14) 0.071(4) Uiso 0.470(11) R . P 1
N1A_2 N -0.3410(13) 0.2204(9) -0.4903(2) 0.062(3) Uani 0.530(11) D U P 2
C11A_2 C -0.3009(15) 0.2340(10) -0.5078(3) 0.059(3) Uani 0.530(11) D U P 2
H11A_2 H -0.2708(15) 0.2851(10) -0.5124(3) 0.071(4) Uiso 0.530(11) R . P 2
C13A_2 C -0.3556(13) 0.0993(9) -0.5134(3) 0.058(3) Uani 0.530(11) D U P 2
H13A_2 H -0.3606(13) 0.0577(9) -0.5209(3) 0.070(4) Uiso 0.530(11) R . P 2
C10A_2 C -0.3996(14) 0.0868(10) -0.4966(2) 0.060(3) Uani 0.530(11) D U P 2
H10A_2 H -0.4424(14) 0.0373(10) -0.4943(2) 0.072(4) Uiso 0.530(11) R . P 2
C14_2 C -0.2697(7) 0.1803(6) -0.53806(15) 0.052(2) Uani 1.000000 . U . .
C15_2 C -0.2513(7) 0.2428(6) -0.55001(14) 0.045(2) Uani 1.000000 . U . .
H15_2 H -0.2604(7) 0.2825(6) -0.54583(14) 0.054(2) Uiso 1.000000 R . . .
C16_2 C -0.2201(6) 0.2468(5) -0.56769(14) 0.0387(18) Uani 1.000000 . U . .
C17_2 C -0.2011(6) 0.1917(6) -0.57436(15) 0.042(2) Uani 1.000000 . U . .
H17_2 H -0.1790(6) 0.1962(6) -0.58674(15) 0.050(2) Uiso 1.000000 R . . .
C18_2 C -0.2157(6) 0.1316(5) -0.56228(15) 0.042(2) Uani 1.000000 D U . .
C19_2 C -0.2513(7) 0.1236(7) -0.54427(15) 0.052(2) Uani 1.000000 . U . .
H19_2 H -0.2630(7) 0.0808(7) -0.53627(15) 0.063(3) Uiso 1.000000 R . . .
C20_2 C -0.2022(6) 0.3151(5) -0.58134(14) 0.039(2) Uani 1.000000 . U . .
C21_2 C -0.1934(6) 0.0698(5) -0.56734(15) 0.043(2) Uani 1.000000 D U . .
O1_2 O -0.5323(4) -0.0459(4) -0.41080(9) 0.0396(14) Uani 1.000000 . U . .
O2_2 O -0.4936(4) -0.0792(3) -0.43792(9) 0.0337(13) Uani 1.000000 . U . .
O3_2 O -0.5156(5) 0.2151(4) -0.41138(11) 0.056(2) Uani 1.000000 . U . .
O4_2 O -0.4752(5) 0.2862(5) -0.43814(13) 0.066(2) Uani 1.000000 . U . .
O5_2 O -0.2092(4) 0.3697(4) -0.57566(10) 0.0418(16) Uani 1.000000 . U . .
O6_2 O -0.1801(5) 0.3132(4) -0.59880(10) 0.054(2) Uani 1.000000 . U . .
O7_2 O -0.1663(5) 0.0779(4) -0.58492(10) 0.0461(17) Uani 1.000000 . U . .
O8_2 O -0.2045(5) 0.0146(5) -0.55512(12) 0.063(2) Uani 1.000000 . U . .
C1_3 C -0.4007(5) -0.1400(5) -0.41216(13) 0.0333(16) Uani 1.000000 . U . .
C2_3 C -0.3277(5) -0.1183(6) -0.40035(14) 0.0354(18) Uani 1.000000 . U . .
C3_3 C -0.2741(5) -0.1325(6) -0.40890(13) 0.0334(17) Uani 1.000000 . U . .
H3_3 H -0.2817(5) -0.1537(6) -0.42149(13) 0.040(2) Uiso 1.000000 R . . .
C4_3 C -0.2065(6) -0.1140(6) -0.39793(13) 0.0379(18) Uani 1.000000 . U . .
C5_3 C -0.1992(5) -0.0815(6) -0.37954(14) 0.0407(19) Uani 1.000000 . U . .
H5_3 H -0.1546(5) -0.0690(6) -0.37223(14) 0.049(2) Uiso 1.000000 R . . .
C6_3 C -0.2517(5) -0.0671(6) -0.37172(14) 0.0392(18) Uani 1.000000 . U . .
C7_3 C -0.3190(5) -0.0857(6) -0.38252(13) 0.0367(18) Uani 1.000000 . U . .
H7_3 H -0.3569(5) -0.0756(6) -0.37747(13) 0.044(2) Uiso 1.000000 R . . .
C8_3 C -0.1444(5) -0.1294(6) -0.40654(13) 0.0373(18) Uani 1.000000 . U . .
C9X_3 C -0.2401(6) -0.0326(7) -0.35137(14) 0.047(2) Uani 1.000000 . U . .
C10X_3 C -0.2523(14) 0.0470(14) -0.3280(4) 0.057(6) Uani 0.500000 . U P -1
H10X_3 H -0.2741(14) 0.0765(14) -0.3240(4) 0.069(7) Uiso 0.500000 R . P -1
C10Y_3 C -0.2649(14) 0.0177(14) -0.3451(3) 0.048(4) Uani 0.500000 . U P -1
H10Y_3 H -0.2926(14) 0.0309(14) -0.3539(3) 0.058(5) Uiso 0.500000 R . P -1
N1X_3 N -0.1741(12) -0.0110(13) -0.3214(3) 0.061(5) Uani 0.500000 . U P -1
C11X_3 C -0.1922(13) -0.0471(15) -0.3372(3) 0.051(4) Uani 0.500000 . U P -1
H11X_3 H -0.1760(13) -0.0829(15) -0.3400(3) 0.061(5) Uiso 0.500000 R . P -1
O1_3 O -0.4595(4) -0.1437(4) -0.40389(10) 0.0435(15) Uani 1.000000 . U . .
O2_3 O -0.4039(4) -0.1580(4) -0.42982(10) 0.0416(15) Uani 1.000000 . U . .
O3_3 O -0.1553(4) -0.1553(4) -0.42345(9) 0.0378(14) Uani 1.000000 . U . .
O4_3 O -0.0934(4) -0.1227(5) -0.39558(10) 0.0456(16) Uani 1.000000 . U . .
O1_4 O 0.0139(4) -0.0688(4) -0.43062(10) 0.0426(15) Uani 1.000000 D U . .
C1_4 C 0.0688(6) -0.0180(6) -0.42115(15) 0.0435(19) Uani 1.000000 D U . .
O2_4 O 0.0788(4) -0.0262(4) -0.40303(11) 0.0524(17) Uani 1.000000 D U . .
C2_4 C 0.1275(6) 0.0551(6) -0.43005(15) 0.0409(19) Uani 1.000000 D U . .
C7_4 C 0.1173(6) 0.0664(6) -0.44904(15) 0.045(2) Uani 1.000000 D U . .
H7_4 H 0.0709(6) 0.0319(6) -0.45542(15) 0.054(3) Uiso 1.000000 R . . .
C6_4 C 0.1770(7) 0.1310(7) -0.45935(16) 0.053(2) Uani 1.000000 D U . .
C5_4 C 0.2436(6) 0.1789(6) -0.45004(15) 0.048(2) Uani 1.000000 D U . .
H5_4 H 0.2829(6) 0.2221(6) -0.45659(15) 0.057(3) Uiso 1.000000 R . . .
C4_4 C 0.2545(6) 0.1647(6) -0.43076(15) 0.046(2) Uani 1.000000 D U . .
C3_4 C 0.1969(6) 0.1047(6) -0.42116(14) 0.044(2) Uani 1.000000 D U . .
H3_4 H 0.2043(6) 0.0964(6) -0.40803(14) 0.053(2) Uiso 1.000000 R . . .
O3_4 O 0.3386(5) 0.2038(5) -0.40338(12) 0.061(2) Uani 1.000000 D U . .
C8_4 C 0.3295(6) 0.2184(6) -0.42011(17) 0.049(2) Uani 1.000000 D U . .
O4_4 O 0.3813(4) 0.2753(5) -0.42960(13) 0.062(2) Uani 1.000000 D U . .
C9X_4 C 0.1667(7) 0.1460(8) -0.48042(16) 0.061(3) Uani 1.000000 D U . .
N1X_4 N 0.0805(15) 0.122(2) -0.5076(3) 0.121(15) Uani 0.500000 D U P -1
C10X_4 C 0.0996(16) 0.1186(18) -0.4884(4) 0.061(5) Uani 0.500000 . U P -1
H10X_4 H 0.0572(16) 0.0922(18) -0.4799(4) 0.073(6) Uiso 0.500000 R . P -1
C11X_4 C 0.2271(16) 0.1942(17) -0.4925(3) 0.065(5) Uani 0.500000 . U P -1
H11X_4 H 0.2764(16) 0.2210(17) -0.4867(3) 0.078(6) Uiso 0.500000 R . P -1
C10Y_4 C 0.2235(15) 0.2078(18) -0.5122(4) 0.069(7) Uani 0.500000 . U P -1
H10Y_4 H 0.2666(15) 0.2406(18) -0.5197(4) 0.083(8) Uiso 0.500000 R . P -1
C1_5 C 0.1959(7) -0.0567(10) -0.3869(2) 0.090(3) Uani 1.000000 D U . .
H1_5 H 0.1913(7) -0.0586(10) -0.4005(2) 0.108(4) Uiso 1.000000 R . . .
O1_5 O 0.1323(5) -0.0940(6) -0.37717(13) 0.078(2) Uani 1.000000 D U . .
N1_5 N 0.2653(7) -0.0171(10) -0.37996(19) 0.110(3) Uani 1.000000 D U . .
C2_5 C 0.3330(8) 0.0155(11) -0.3914(2) 0.110(4) Uani 1.000000 D U . .
H2a_5 H 0.3780(8) 0.0426(11) -0.3830(2) 0.164(6) Uiso 1.000000 R . . .
H2b_5 H 0.3359(8) -0.0253(11) -0.3984(2) 0.164(6) Uiso 1.000000 R . . .
H2c_5 H 0.3319(8) 0.0517(11) -0.4006(2) 0.164(6) Uiso 1.000000 R . . .
C3_5 C 0.2806(10) -0.0247(12) -0.3595(2) 0.118(4) Uani 1.000000 D U . .
H3a_5 H 0.3353(10) 0.0089(12) -0.3568(2) 0.178(7) Uiso 1.000000 R . . .
H3b_5 H 0.2504(10) -0.0101(12) -0.3513(2) 0.178(7) Uiso 1.000000 R . . .
H3c_5 H 0.2663(10) -0.0780(12) -0.3568(2) 0.178(7) Uiso 1.000000 R . . .
C1_6 C -0.6553(7) -0.3951(6) -0.44980(19) 0.066(3) Uani 1.000000 D U . .
H1_6 H -0.6204(7) -0.4079(6) -0.45560(19) 0.079(3) Uiso 1.000000 R . . .
O1_6 O -0.6412(4) -0.3272(4) -0.45195(11) 0.0474(16) Uani 1.000000 D U . .
N1_6 N -0.7105(7) -0.4474(7) -0.44081(19) 0.087(3) Uani 1.000000 D U . .
C2_6 C -0.7225(10) -0.5253(8) -0.4366(2) 0.096(4) Uani 1.000000 D U . .
H2a_6 H -0.7703(10) -0.5550(8) -0.4294(2) 0.144(6) Uiso 1.000000 R . . .
H2b_6 H -0.7256(10) -0.5516(8) -0.4488(2) 0.144(6) Uiso 1.000000 R . . .
H2c_6 H -0.6794(10) -0.5205(8) -0.4290(2) 0.144(6) Uiso 1.000000 R . . .
C3_6 C -0.7622(9) -0.4267(9) -0.4313(3) 0.094(4) Uani 1.000000 D U . .
H3a_6 H -0.8030(9) -0.4719(9) -0.4247(3) 0.141(6) Uiso 1.000000 R . . .
H3b_6 H -0.7334(9) -0.3862(9) -0.4218(3) 0.141(6) Uiso 1.000000 R . . .
H3c_6 H -0.7848(9) -0.4082(9) -0.4409(3) 0.141(6) Uiso 1.000000 R . . .
C1_7 C -0.4359(8) -0.3016(9) -0.4484(2) 0.074(3) Uani 1.000000 D U . .
H1_7 H -0.4348(8) -0.3003(9) -0.4347(2) 0.089(3) Uiso 1.000000 R . . .
O1_7 O -0.4801(4) -0.2805(4) -0.45712(10) 0.0479(16) Uani 1.000000 D U . .
N1_7 N -0.3949(7) -0.3234(7) -0.45689(17) 0.080(3) Uani 1.000000 D U . .
C2_7 C -0.3558(9) -0.3570(9) -0.4461(2) 0.092(4) Uani 1.000000 D U . .
H2a_7 H -0.3268(9) -0.3704(9) -0.4551(2) 0.138(5) Uiso 1.000000 R . . .
H2b_7 H -0.3207(9) -0.3197(9) -0.4367(2) 0.138(5) Uiso 1.000000 R . . .
H2c_7 H -0.3940(9) -0.4033(9) -0.4394(2) 0.138(5) Uiso 1.000000 R . . .
C3_7 C -0.3949(10) -0.3305(10) -0.4781(2) 0.095(4) Uani 1.000000 D U . .
H3a_7 H -0.3594(10) -0.3481(10) -0.4818(2) 0.142(6) Uiso 1.000000 R . . .
H3b_7 H -0.4468(10) -0.3676(10) -0.4825(2) 0.142(6) Uiso 1.000000 R . . .
H3c_7 H -0.3787(10) -0.2804(10) -0.4840(2) 0.142(6) Uiso 1.000000 R . . .
C1_8 C -0.8085(11) -0.4590(10) -0.1983(2) 0.098(3) Uani 1.000000 D U . .
H1_8 H -0.8250(11) -0.4940(10) -0.2088(2) 0.117(4) Uiso 1.000000 R . . .
O1_8 O -0.8248(5) -0.4064(5) -0.19850(13) 0.068(2) Uani 1.000000 D U . .
N1_8 N -0.7695(9) -0.4678(8) -0.1843(2) 0.099(3) Uani 1.000000 D U . .
C2_8 C -0.7605(11) -0.5380(9) -0.1842(3) 0.113(4) Uani 1.000000 D U . .
H2a_8 H -0.7303(11) -0.5364(9) -0.1729(3) 0.170(6) Uiso 1.000000 R . . .
H2b_8 H -0.8112(11) -0.5843(9) -0.1836(3) 0.170(6) Uiso 1.000000 R . . .
H2c_8 H -0.7341(11) -0.5389(9) -0.1960(3) 0.170(6) Uiso 1.000000 R . . .
C3_8 C -0.7325(11) -0.4109(10) -0.1685(2) 0.105(4) Uani 1.000000 D U . .
H3a_8 H -0.7067(11) -0.4286(10) -0.1596(2) 0.158(6) Uiso 1.000000 R . . .
H3b_8 H -0.6948(11) -0.3613(10) -0.1740(2) 0.158(6) Uiso 1.000000 R . . .
H3c_8 H -0.7716(11) -0.4052(10) -0.1615(2) 0.158(6) Uiso 1.000000 R . . .
N1_9 N -0.5203(6) -0.1352(6) -0.47956(13) 0.059(2) Uani 1.000000 . U . .
O1_9 O -0.4617(5) -0.1366(5) -0.47181(11) 0.0562(18) Uani 1.000000 . U . .
O2_9 O -0.5855(5) -0.1778(5) -0.46977(11) 0.0624(19) Uani 1.000000 . U . .
O3_9 O -0.5134(7) -0.0979(6) -0.49348(13) 0.093(3) Uani 1.000000 . U . .
C1_10 C -0.1469(12) -0.2675(13) -0.4925(2) 0.050(3) Uani 0.500000 D U P 1
H1_10 H -0.1913(12) -0.2652(13) -0.4960(2) 0.060(4) Uiso 0.500000 R . P 1
O1_10 O -0.1186(8) -0.2606(8) -0.47447(17) 0.040(2) Uani 0.500000 D U P 1
N1_10 N -0.1025(9) -0.2779(10) -0.5040(2) 0.047(3) Uani 0.500000 D U P 1
C2_10 C -0.1071(13) -0.2763(13) -0.5254(2) 0.048(4) Uani 0.500000 D U P 1
H2a_10 H -0.0679(13) -0.2855(13) -0.5311(2) 0.072(6) Uiso 0.500000 R . P 1
H2b_10 H -0.1580(13) -0.3162(13) -0.5297(2) 0.072(6) Uiso 0.500000 R . P 1
H2c_10 H -0.0984(13) -0.2260(13) -0.5296(2) 0.072(6) Uiso 0.500000 R . P 1
C3_10 C -0.0431(11) -0.2952(12) -0.4971(3) 0.051(4) Uani 0.500000 D U P 1
H3a_10 H -0.0162(11) -0.3008(12) -0.5083(3) 0.076(6) Uiso 0.500000 R . P 1
H3b_10 H -0.0064(11) -0.2532(12) -0.4889(3) 0.076(6) Uiso 0.500000 R . P 1
H3c_10 H -0.0675(11) -0.3430(12) -0.4897(3) 0.076(6) Uiso 0.500000 R . P 1
N1_11 N -0.0678(10) -0.1584(10) -0.3558(2) 0.050(3) Uani 0.500000 D U P .
O1_11 O 0.0047(9) -0.0957(9) -0.36059(18) 0.051(3) Uani 0.500000 D U P .
O2_11 O -0.0917(6) -0.2203(7) -0.36534(15) 0.028(2) Uani 0.500000 D U P .
O3_11 O -0.0956(14) -0.1431(16) -0.3404(3) 0.099(6) Uani 0.500000 D U P .
C1_12 C -0.8355(11) -0.2796(10) -0.1783(2) 0.103(4) Uani 1.000000 D U . .
H1_12 H -0.8460(11) -0.3255(10) -0.1719(2) 0.124(4) Uiso 1.000000 R . . .
O1_12 O -0.8575(6) -0.2811(5) -0.19520(12) 0.069(2) Uani 1.000000 D U . .
N1_12 N -0.7985(11) -0.2147(9) -0.1700(2) 0.129(4) Uani 1.000000 D U . .
C2_12 C -0.7823(15) -0.2146(15) -0.1497(3) 0.157(6) Uani 1.000000 D U . .
H2a_12 H -0.7991(15) -0.2617(15) -0.1431(3) 0.189(7) Uiso 1.000000 R . . .
H2b_12 H -0.7549(15) -0.1674(15) -0.1429(3) 0.189(7) Uiso 1.000000 R . . .
C3_12 C -0.7567(13) -0.1437(10) -0.1802(3) 0.127(5) Uani 1.000000 D U . .
H3a_12 H -0.7327(13) -0.1013(10) -0.1709(3) 0.191(7) Uiso 1.000000 R . . .
H3b_12 H -0.7168(13) -0.1447(10) -0.1881(3) 0.191(7) Uiso 1.000000 R . . .
H3c_12 H -0.7918(13) -0.1364(10) -0.1885(3) 0.191(7) Uiso 1.000000 R . . .

loop_
_atom_site_aniso_label
_atom_site_aniso_U_11
_atom_site_aniso_U_22
_atom_site_aniso_U_33
_atom_site_aniso_U_12
_atom_site_aniso_U_13
_atom_site_aniso_U_23
Tb01 0.0287(2) 0.02818(19) 0.02500(17) 0.01704(17) -0.00176(15) -0.00180(15)
Tb02 0.0242(2) 0.0321(2) 0.02848(19) 0.01294(17) -0.00139(16) -0.00046(16)
Tb03 0.0367(2) 0.0239(2) 0.02857(19) 0.01493(18) -0.00146(17) -0.00077(16)
Tb04 0.0399(2) 0.0401(3) 0.02609(19) 0.0280(2) -0.00183(17) -0.00239(17)
Tb05 0.0228(2) 0.0330(2) 0.03119(19) 0.01009(17) -0.00192(16) 0.00172(17)
Tb06 0.0385(2) 0.0211(2) 0.02923(19) 0.01053(18) 0.00031(17) -0.00014(16)
O5 0.097(6) 0.140(6) 0.081(5) 0.061(3) 0.008(3) -0.009(3)
O15 0.114(6) 0.076(4) 0.063(4) 0.056(3) -0.007(3) -0.013(3)
O13 0.124(6) 0.118(5) 0.075(5) 0.077(3) -0.018(3) -0.012(3)
N9 0.080(5) 0.097(5) 0.072(5) 0.043(3) 0.017(3) 0.010(3)
O1 0.076(5) 0.056(4) 0.089(5) 0.045(3) 0.006(3) 0.028(3)
O7 0.054(4) 0.057(4) 0.047(4) 0.0310(19) 0.002(2) 0.007(2)
O1A 0.059(4) 0.051(3) 0.044(3) 0.0277(16) -0.0014(18) 0.0044(18)
O8 0.057(4) 0.051(4) 0.037(4) 0.0245(19) 0.004(2) -0.001(2)
O26 0.066(5) 0.090(5) 0.091(5) 0.042(3) 0.018(3) -0.001(3)
O27 0.077(5) 0.082(5) 0.073(5) 0.035(3) 0.015(3) 0.024(3)
O10 0.099(9) 0.177(12) 0.139(10) 0.039(6) 0.047(7) 0.007(7)
O9 0.045(5) 0.044(4) 0.045(5) 0.022(2) -0.006(2) -0.006(2)
O6 0.054(4) 0.045(4) 0.038(4) 0.0294(18) -0.009(2) -0.0025(19)
O11 0.052(4) 0.049(4) 0.043(4) 0.0271(19) 0.005(2) 0.000(2)
O12 0.061(4) 0.054(4) 0.051(4) 0.0349(19) 0.003(2) -0.003(2)
C1_1 0.059(4) 0.042(4) 0.056(4) 0.029(2) -0.009(2) -0.006(2)
C2_1 0.064(5) 0.038(4) 0.040(4) 0.029(3) -0.002(3) 0.000(3)
C3_1 0.061(5) 0.039(4) 0.031(4) 0.031(3) 0.009(3) 0.006(3)
O1_1 0.067(4) 0.045(3) 0.066(4) 0.038(2) -0.003(3) -0.015(3)
O2_1 0.080(5) 0.046(3) 0.065(4) 0.037(3) -0.015(3) -0.004(3)
O3_1 0.070(5) 0.028(3) 0.046(4) 0.028(3) 0.018(3) 0.016(3)
O4_1 0.049(4) 0.027(3) 0.043(3) 0.024(3) 0.006(3) -0.004(3)
O5_1 0.076(4) 0.045(3) 0.034(3) 0.040(3) 0.008(2) -0.005(2)
O6_1 0.053(4) 0.041(3) 0.032(3) 0.030(2) 0.007(2) 0.007(2)
O7_1 0.106(7) 0.047(4) 0.076(5) 0.063(5) -0.001(4) 0.010(4)
O8_1 0.078(5) 0.043(4) 0.051(4) 0.040(4) 0.019(4) 0.004(3)
C4_1 0.057(5) 0.037(4) 0.033(4) 0.029(3) 0.009(3) 0.008(3)
C5_1 0.066(5) 0.033(4) 0.035(4) 0.030(3) 0.016(3) 0.007(3)
C6_1 0.096(6) 0.058(4) 0.044(4) 0.047(3) 0.018(3) 0.011(3)
C7_1 0.085(6) 0.038(4) 0.042(4) 0.039(3) 0.012(3) 0.009(3)
C8_1 0.046(5) 0.034(4) 0.039(4) 0.023(3) 0.003(3) 0.002(3)
C9_1 0.105(5) 0.059(4) 0.045(4) 0.048(3) 0.025(3) 0.017(3)
N1_1 0.107(7) 0.064(5) 0.048(5) 0.050(3) 0.025(3) 0.017(3)
C11_1 0.103(6) 0.063(5) 0.051(5) 0.048(3) 0.026(3) 0.017(3)
C12_1 0.102(5) 0.060(4) 0.046(4) 0.047(3) 0.027(3) 0.016(3)
C10_1 0.100(7) 0.059(5) 0.050(5) 0.045(3) 0.023(3) 0.016(3)
C13_1 0.100(7) 0.060(5) 0.050(5) 0.045(3) 0.021(3) 0.017(3)
N1A_1 0.113(7) 0.067(5) 0.047(5) 0.053(3) 0.028(3) 0.018(3)
C11A_1 0.105(6) 0.060(5) 0.048(5) 0.048(3) 0.027(3) 0.016(3)
C10A_1 0.101(6) 0.060(5) 0.050(5) 0.045(3) 0.024(3) 0.018(3)
C13A_1 0.104(6) 0.060(5) 0.050(5) 0.046(3) 0.021(3) 0.016(3)
C14_1 0.092(6) 0.050(4) 0.043(4) 0.042(3) 0.027(3) 0.017(3)
C15_1 0.080(6) 0.048(4) 0.046(4) 0.035(3) 0.024(3) 0.020(3)
C16_1 0.069(5) 0.043(4) 0.048(4) 0.032(3) 0.012(3) 0.007(3)
C17_1 0.055(5) 0.036(4) 0.036(4) 0.026(3) 0.012(3) 0.011(3)
C18_1 0.067(5) 0.037(4) 0.028(4) 0.032(3) 0.008(3) 0.011(3)
C19_1 0.070(5) 0.038(4) 0.039(4) 0.030(3) 0.018(3) 0.009(3)
C20_1 0.054(4) 0.038(4) 0.031(4) 0.030(2) 0.007(3) 0.005(2)
C21_1 0.082(6) 0.044(5) 0.056(5) 0.040(4) 0.004(4) -0.001(3)
C1_2 0.065(5) 0.035(4) 0.041(4) 0.029(3) 0.007(3) 0.005(3)
C2_2 0.064(5) 0.025(3) 0.041(4) 0.028(3) 0.009(3) 0.009(3)
C3_2 0.074(5) 0.038(4) 0.050(4) 0.038(3) 0.011(3) 0.009(3)
C4_2 0.080(5) 0.038(4) 0.044(4) 0.038(3) 0.011(3) 0.002(3)
C5_2 0.063(5) 0.030(4) 0.043(4) 0.027(3) 0.010(3) -0.004(3)
C6_2 0.052(4) 0.029(3) 0.037(4) 0.023(2) 0.002(3) -0.004(2)
C7_2 0.049(4) 0.030(3) 0.033(4) 0.022(3) 0.005(3) -0.004(3)
C8_2 0.056(4) 0.034(3) 0.037(4) 0.030(2) -0.004(3) -0.006(2)
C9_2 0.092(5) 0.050(4) 0.047(4) 0.041(3) 0.020(3) 0.009(3)
N1_2 0.093(7) 0.054(5) 0.051(5) 0.042(3) 0.020(3) 0.009(3)
C11_2 0.088(6) 0.051(5) 0.050(5) 0.040(3) 0.019(3) 0.010(3)
C12_2 0.083(5) 0.048(4) 0.047(4) 0.037(3) 0.024(3) 0.009(2)
C13_2 0.083(6) 0.045(5) 0.047(5) 0.036(3) 0.026(3) 0.011(3)
C10_2 0.086(6) 0.050(5) 0.047(5) 0.039(3) 0.023(3) 0.010(3)
N1A_2 0.094(7) 0.052(5) 0.047(5) 0.041(3) 0.021(3) 0.010(3)
C11A_2 0.087(6) 0.049(5) 0.047(5) 0.038(3) 0.019(3) 0.008(3)
C13A_2 0.087(6) 0.047(5) 0.047(5) 0.038(3) 0.025(3) 0.008(3)
C10A_2 0.089(6) 0.050(5) 0.044(5) 0.038(3) 0.024(3) 0.010(3)
C14_2 0.077(5) 0.046(4) 0.040(4) 0.036(3) 0.023(3) 0.006(3)
C15_2 0.062(5) 0.040(4) 0.046(4) 0.035(3) 0.015(3) 0.001(3)
C16_2 0.056(4) 0.031(3) 0.043(4) 0.032(3) 0.014(3) 0.001(3)
C17_2 0.059(5) 0.033(4) 0.046(4) 0.031(3) 0.013(3) 0.002(3)
C18_2 0.058(5) 0.031(4) 0.041(4) 0.024(3) 0.017(3) 0.004(3)
C19_2 0.078(6) 0.042(4) 0.045(4) 0.036(3) 0.018(3) 0.006(3)
C20_2 0.055(5) 0.034(4) 0.038(4) 0.030(3) 0.006(3) 0.002(3)
C21_2 0.057(5) 0.029(4) 0.048(5) 0.025(3) 0.019(3) 0.004(3)
O1_2 0.051(4) 0.037(3) 0.035(3) 0.025(2) 0.012(2) 0.009(2)
O2_2 0.052(3) 0.022(2) 0.042(3) 0.030(2) 0.005(2) -0.001(2)
O3_2 0.095(6) 0.048(4) 0.050(4) 0.054(4) 0.012(4) -0.004(3)
O4_2 0.079(6) 0.069(5) 0.072(5) 0.054(4) 0.019(4) 0.016(4)
O5_2 0.053(4) 0.028(3) 0.047(4) 0.022(3) 0.002(3) 0.006(3)
O6_2 0.090(6) 0.040(4) 0.037(4) 0.037(4) 0.005(4) 0.005(3)
O7_2 0.076(5) 0.035(3) 0.038(3) 0.035(3) 0.023(3) 0.008(3)
O8_2 0.046(4) 0.072(5) 0.059(5) 0.019(4) 0.029(3) 0.031(4)
C1_3 0.028(3) 0.040(3) 0.040(3) 0.022(2) -0.006(2) -0.004(2)
C2_3 0.025(3) 0.044(4) 0.042(4) 0.020(2) -0.008(2) -0.009(3)
C3_3 0.026(4) 0.045(4) 0.034(4) 0.022(2) -0.010(3) -0.014(3)
C4_3 0.032(4) 0.054(4) 0.035(4) 0.027(2) -0.015(2) -0.018(3)
C5_3 0.031(4) 0.058(4) 0.041(4) 0.028(3) -0.016(3) -0.020(3)
C6_3 0.026(3) 0.055(4) 0.044(4) 0.026(2) -0.011(3) -0.020(3)
C7_3 0.022(3) 0.055(4) 0.040(4) 0.024(2) -0.003(3) -0.011(3)
C8_3 0.031(4) 0.054(4) 0.032(4) 0.025(2) -0.004(2) -0.010(3)
C9X_3 0.046(4) 0.066(5) 0.039(4) 0.036(3) -0.012(3) -0.023(3)
C10X_3 0.049(11) 0.051(10) 0.066(12) 0.022(6) -0.011(7) -0.025(7)
C10Y_3 0.055(8) 0.062(7) 0.042(7) 0.040(4) -0.010(4) -0.016(5)
N1X_3 0.074(11) 0.080(10) 0.048(9) 0.054(7) -0.033(7) -0.030(7)
C11X_3 0.053(7) 0.067(7) 0.046(7) 0.040(4) -0.009(4) -0.018(4)
O1_3 0.035(3) 0.055(3) 0.046(3) 0.0262(19) 0.002(2) 0.000(2)
O2_3 0.033(3) 0.053(3) 0.043(3) 0.024(2) -0.011(2) -0.006(2)
O3_3 0.034(3) 0.053(3) 0.035(3) 0.028(2) -0.008(2) -0.011(2)
O4_3 0.037(3) 0.068(4) 0.043(3) 0.034(2) -0.011(2) -0.016(3)
O1_4 0.032(3) 0.033(3) 0.052(3) 0.007(2) 0.002(2) -0.002(2)
C1_4 0.034(4) 0.037(3) 0.046(4) 0.008(2) -0.003(2) -0.000(2)
O2_4 0.035(3) 0.048(4) 0.054(4) 0.006(2) 0.002(2) 0.007(3)
C2_4 0.035(4) 0.036(4) 0.041(4) 0.009(2) -0.004(3) -0.002(3)
C7_4 0.034(4) 0.044(4) 0.047(4) 0.011(3) -0.009(3) 0.000(3)
C6_4 0.050(5) 0.044(4) 0.052(4) 0.014(3) -0.010(3) 0.002(3)
C5_4 0.041(4) 0.038(4) 0.047(4) 0.007(3) -0.004(3) 0.007(3)
C4_4 0.043(4) 0.041(4) 0.044(4) 0.012(3) -0.005(3) 0.003(3)
C3_4 0.038(4) 0.044(4) 0.039(4) 0.012(2) -0.007(3) -0.000(3)
O3_4 0.051(5) 0.056(5) 0.051(4) 0.009(4) -0.018(4) -0.012(4)
C8_4 0.037(5) 0.039(4) 0.056(5) 0.008(3) 0.001(3) 0.002(3)
O4_4 0.034(4) 0.053(5) 0.073(5) 0.002(3) 0.016(3) 0.004(4)
C9X_4 0.058(5) 0.064(5) 0.045(5) 0.018(3) -0.013(3) 0.001(3)
N1X_4 0.071(17) 0.15(3) 0.032(11) -0.028(18) -0.027(11) 0.032(15)
C10X_4 0.057(9) 0.064(8) 0.044(8) 0.017(4) -0.007(5) 0.000(5)
C11X_4 0.057(9) 0.075(8) 0.046(8) 0.019(4) -0.010(5) 0.000(5)
C10Y_4 0.044(11) 0.095(14) 0.068(13) 0.034(7) -0.008(8) 0.005(8)
C1_5 0.056(6) 0.099(6) 0.081(6) 0.012(3) -0.011(3) -0.016(4)
O1_5 0.064(5) 0.082(5) 0.072(5) 0.024(3) -0.010(3) -0.015(3)
N1_5 0.079(6) 0.127(6) 0.095(6) 0.029(3) -0.005(3) -0.011(4)
C2_5 0.075(7) 0.124(7) 0.100(7) 0.027(3) -0.002(4) -0.009(4)
C3_5 0.090(7) 0.128(7) 0.108(7) 0.032(3) -0.004(4) -0.006(4)
C1_6 0.062(5) 0.057(5) 0.075(5) 0.026(3) -0.008(3) -0.002(3)
O1_6 0.041(3) 0.041(3) 0.061(4) 0.021(2) -0.010(3) -0.002(3)
N1_6 0.073(6) 0.063(5) 0.109(6) 0.021(3) -0.007(3) 0.001(3)
C2_6 0.088(7) 0.071(6) 0.112(7) 0.027(3) -0.013(4) -0.004(4)
C3_6 0.077(7) 0.072(6) 0.114(7) 0.024(3) 0.004(4) 0.012(4)
C1_7 0.064(6) 0.080(5) 0.086(6) 0.041(3) 0.001(3) -0.007(3)
O1_7 0.054(4) 0.051(3) 0.050(4) 0.034(2) -0.005(3) -0.013(3)
N1_7 0.064(5) 0.086(5) 0.095(5) 0.041(3) 0.001(3) -0.001(3)
C2_7 0.075(6) 0.087(6) 0.111(7) 0.039(3) -0.005(4) 0.004(4)
C3_7 0.086(7) 0.091(6) 0.105(7) 0.042(3) 0.010(4) 0.006(4)
C1_8 0.104(7) 0.095(6) 0.099(6) 0.054(3) -0.022(4) 0.008(4)
O1_8 0.072(5) 0.065(4) 0.072(4) 0.038(3) -0.011(3) 0.010(3)
N1_8 0.098(6) 0.090(5) 0.110(6) 0.048(3) -0.022(4) 0.014(4)
C2_8 0.101(7) 0.099(6) 0.131(7) 0.044(3) -0.012(4) 0.018(4)
C3_8 0.099(7) 0.103(7) 0.104(7) 0.043(3) -0.017(4) 0.008(4)
N1_9 0.079(5) 0.063(4) 0.043(4) 0.043(2) -0.002(3) -0.001(2)
O1_9 0.065(4) 0.061(4) 0.048(4) 0.036(3) 0.011(3) 0.006(3)
O2_9 0.069(4) 0.070(4) 0.052(4) 0.039(3) -0.015(3) -0.002(3)
O3_9 0.142(9) 0.097(7) 0.051(5) 0.069(6) 0.017(5) 0.037(5)
C1_10 0.061(6) 0.049(5) 0.041(5) 0.028(3) 0.001(3) 0.005(3)
O1_10 0.042(4) 0.043(3) 0.030(3) 0.0187(17) 0.0023(18) 0.0008(18)
N1_10 0.050(6) 0.040(5) 0.043(6) 0.018(3) -0.001(3) 0.007(3)
C2_10 0.048(7) 0.045(6) 0.047(7) 0.020(3) -0.004(4) -0.000(4)
C3_10 0.045(7) 0.041(6) 0.052(7) 0.010(3) -0.002(4) 0.003(4)
N1_11 0.052(5) 0.072(5) 0.035(5) 0.038(3) 0.000(3) 0.001(3)
O1_11 0.067(6) 0.068(5) 0.033(5) 0.044(3) -0.005(3) -0.008(3)
O2_11 0.028(5) 0.040(5) 0.019(4) 0.018(3) 0.005(3) 0.007(3)
O3_11 0.112(13) 0.162(14) 0.058(10) 0.094(8) 0.010(8) 0.005(8)
C1_12 0.134(8) 0.084(6) 0.086(6) 0.050(4) -0.015(4) -0.018(4)
O1_12 0.096(5) 0.062(4) 0.052(4) 0.041(3) -0.009(3) -0.015(3)
N1_12 0.162(8) 0.109(6) 0.107(7) 0.062(4) -0.017(4) -0.015(4)
C2_12 0.186(10) 0.146(8) 0.138(9) 0.082(4) -0.014(5) -0.009(5)
C3_12 0.128(8) 0.107(7) 0.126(8) 0.043(4) -0.007(4) -0.006(4)

loop_
_atom_type_symbol
_atom_type_scat_dispersion_real
_atom_type_scat_dispersion_imag
_atom_type_scat_Cromer_Mann_a1
_atom_type_scat_Cromer_Mann_a2
_atom_type_scat_Cromer_Mann_a3
_atom_type_scat_Cromer_Mann_a4
_atom_type_scat_Cromer_Mann_b1
_atom_type_scat_Cromer_Mann_b2
_atom_type_scat_Cromer_Mann_b3
_atom_type_scat_Cromer_Mann_b4
_atom_type_scat_Cromer_Mann_c
_atom_type_scat_source
_atom_type_scat_dispersion_source
C 0.00313 0.00162 2.31000 1.02000 1.58860 0.86500 20.84390 10.20750 0.56870 51.65120 0.21560 'International Tables Volume C Table 6.1.1.4 (pp. 500-502)' 'Brennan, Cowan, Rev. Sci. Instrum., 1992, 63, 850'
H 0.00000 0.00000 0.49300 0.32291 0.14019 0.04081 10.51090 26.12570 3.14236 57.79970 0.00304 'International Tables Volume C Table 6.1.1.4 (pp. 500-502)' 'Brennan, Cowan, Rev. Sci. Instrum., 1992, 63, 850'
N 0.00612 0.00332 12.21260 3.13220 2.01250 1.16630 0.00570 9.89330 28.99750 0.58260 -11.52900 'International Tables Volume C Table 6.1.1.4 (pp. 500-502)' 'Brennan, Cowan, Rev. Sci. Instrum., 1992, 63, 850'
O 0.01085 0.00610 3.04850 2.28680 1.54630 0.86700 13.27710 5.70110 0.32390 32.90890 0.25080 'International Tables Volume C Table 6.1.1.4 (pp. 500-502)' 'Brennan, Cowan, Rev. Sci. Instrum., 1992, 63, 850'
Tb -0.11435 4.17243 25.89760 18.21850 14.31670 2.95354 2.24256 0.19614 12.66480 115.36200 3.58324 'International Tables Volume C Table 6.1.1.4 (pp. 500-502)' 'Brennan, Cowan, Rev. Sci. Instrum., 1992, 63, 850'

loop_
_geom_angle_atom_site_label_1
_geom_angle_atom_site_label_2
_geom_angle_atom_site_label_3
_geom_angle
_geom_angle_site_symmetry_1
_geom_angle_site_symmetry_3
_geom_angle_publ_flag
O2_2 Tb01 O6_1 130.0(2) . . y
O5_2 Tb01 O6_1 80.6(2) 6_454 . y
O5_2 Tb01 O2_2 74.7(2) 6_454 . y
O2_3 Tb01 O6_1 80.0(2) . . y
O2_3 Tb01 O2_2 78.8(2) . . y
O2_3 Tb01 O5_2 123.7(2) . 6_454 y
O1_6 Tb01 O6_1 72.8(2) . . y
O1_6 Tb01 O2_2 138.8(2) . . y
O1_6 Tb01 O5_2 77.2(3) . 6_454 y
O1_6 Tb01 O2_3 142.4(2) . . y
O1_7 Tb01 O6_1 77.2(2) . . y
O1_7 Tb01 O2_2 137.0(3) . . y
O1_7 Tb01 O5_2 148.2(3) . 6_454 y
O1_7 Tb01 O2_3 74.3(3) . . y
O1_7 Tb01 O1_6 74.7(3) . . y
O1_9 Tb01 O6_1 148.7(2) . . y
O1_9 Tb01 O2_2 71.1(2) . . y
O1_9 Tb01 O5_2 130.5(3) . 6_454 y
O1_9 Tb01 O2_3 83.1(3) . . y
O1_9 Tb01 O1_6 107.4(3) . . y
O1_9 Tb01 O1_7 72.9(3) . . y
O2_9 Tb01 O6_1 145.1(3) . . y
O2_9 Tb01 O2_2 74.9(3) . . y
O2_9 Tb01 O5_2 84.9(3) . 6_454 y
O2_9 Tb01 O2_3 133.6(3) . . y
O2_9 Tb01 O1_6 73.1(3) . . y
O2_9 Tb01 O1_7 100.7(3) . . y
O2_9 Tb01 O1_9 52.5(3) . . y
O1A Tb02 O7 75.97(16) . . y
O8 Tb02 O7 66.44(14) . . y
O8 Tb02 O1A 78.19(17) . . y
O3_1 Tb02 O7 127.8(2) 4_544 . y
O3_1 Tb02 O1A 72.1(2) 4_544 . y
O3_1 Tb02 O8 140.4(2) 4_544 . y
O8_2 Tb02 O7 142.4(3) 6_554 . y
O8_2 Tb02 O1A 106.0(2) 6_554 . y
O8_2 Tb02 O8 77.1(3) 6_554 . y
O8_2 Tb02 O3_1 86.4(3) 6_554 4_544 y
O3_3 Tb02 O7 74.0(2) . . y
O3_3 Tb02 O1A 107.9(2) . . y
O3_3 Tb02 O8 137.2(2) . . y
O3_3 Tb02 O3_1 77.9(3) . 4_544 y
O3_3 Tb02 O8_2 135.8(3) . 6_554 y
O1_4 Tb02 O7 85.2(2) . . y
O1_4 Tb02 O1A 156.2(2) . . y
O1_4 Tb02 O8 81.0(2) . . y
O1_4 Tb02 O3_1 131.7(2) . 4_544 y
O1_4 Tb02 O8_2 80.2(3) . 6_554 y
O1_4 Tb02 O3_3 80.1(2) . . y
O1_10 Tb02 O7 93.7(4) . . y
O1_10 Tb02 O1A 23.8(3) . . y
O1_10 Tb02 O8 70.6(3) . . y
O1_10 Tb02 O3_1 71.7(3) . 4_544 y
O1_10 Tb02 O8_2 82.2(4) . 6_554 y
O1_10 Tb02 O3_3 129.1(4) . . y
O1_10 Tb02 O1_4 149.3(4) . . y
O27 Tb03 O26 52.4(4) . . y
O1_1 Tb03 O26 133.8(3) . . y
O1_1 Tb03 O27 88.8(3) . . y
O8_1 Tb03 O26 70.6(3) 4_444 . y
O8_1 Tb03 O27 75.4(3) 4_444 . y
O8_1 Tb03 O1_1 76.4(3) 4_444 . y
O4_2 Tb03 O26 147.2(3) 4_554 . y
O4_2 Tb03 O27 147.3(3) 4_554 . y
O4_2 Tb03 O1_1 79.1(3) 4_554 . y
O4_2 Tb03 O8_1 129.3(3) 4_554 4_444 y
O4_4 Tb03 O26 84.4(3) 4_454 . y
O4_4 Tb03 O27 135.1(4) 4_454 . y
O4_4 Tb03 O1_1 120.5(3) 4_454 . y
O4_4 Tb03 O8_1 79.5(3) 4_454 4_444 y
O4_4 Tb03 O4_2 76.0(3) 4_454 4_554 y
O1_8 Tb03 O26 108.1(3) . . y
O1_8 Tb03 O27 70.3(3) . . y
O1_8 Tb03 O1_1 74.0(3) . . y
O1_8 Tb03 O8_1 134.4(3) . 4_444 y
O1_8 Tb03 O4_2 77.2(3) . 4_554 y
O1_8 Tb03 O4_4 145.9(3) . 4_454 y
O1_12 Tb03 O26 71.5(3) . . y
O1_12 Tb03 O27 95.0(3) . . y
O1_12 Tb03 O1_1 145.1(3) . . y
O1_12 Tb03 O8_1 138.1(3) . 4_444 y
O1_12 Tb03 O4_2 79.2(3) . 4_554 y
O1_12 Tb03 O4_4 79.7(3) . 4_454 y
O1_12 Tb03 O1_8 74.8(3) . . y
O6 Tb04 O9 73.4(4) . . y
O11 Tb04 O9 110.7(4) . . y
O11 Tb04 O6 58.74(18) . . y
O12 Tb04 O9 62.7(4) . . y
O12 Tb04 O6 89.4(3) . . y
O12 Tb04 O11 69.5(2) . . y
O5_1 Tb04 O9 135.7(4) . . y
O5_1 Tb04 O6 71.6(3) . . y
O5_1 Tb04 O11 72.1(3) . . y
O5_1 Tb04 O12 141.5(3) . . y
O1_2 Tb04 O9 72.2(4) . . y
O1_2 Tb04 O6 145.5(3) . . y
O1_2 Tb04 O11 139.1(3) . . y
O1_2 Tb04 O12 77.4(2) . . y
O1_2 Tb04 O5_1 135.6(2) . . y
O6_2 Tb04 O9 133.2(4) 6_454 . y
O6_2 Tb04 O6 130.6(3) 6_454 . y
O6_2 Tb04 O11 72.0(3) 6_454 . y
O6_2 Tb04 O12 76.6(3) 6_454 . y
O6_2 Tb04 O5_1 90.5(3) 6_454 . y
O6_2 Tb04 O1_2 77.5(3) 6_454 . y
O1_3 Tb04 O9 78.2(4) . . y
O1_3 Tb04 O6 90.7(3) . . y
O1_3 Tb04 O11 141.2(3) . . y
O1_3 Tb04 O12 139.1(3) . . y
O1_3 Tb04 O5_1 76.0(3) . . y
O1_3 Tb04 O1_2 79.7(2) . . y
O1_3 Tb04 O6_2 130.1(2) . 6_454 y
O4_1 Tb05 O1 81.5(2) 4_544 . y
O7_2 Tb05 O1 74.9(2) 6_554 . y
O7_2 Tb05 O4_1 75.7(2) 6_554 4_544 y
O4_3 Tb05 O1 140.5(2) . . y
O4_3 Tb05 O4_1 74.2(2) . 4_544 y
O4_3 Tb05 O7_2 126.3(2) . 6_554 y
O2_4 Tb05 O1 138.3(2) . . y
O2_4 Tb05 O4_1 119.9(2) . 4_544 y
O2_4 Tb05 O7_2 76.8(3) . 6_554 y
O2_4 Tb05 O4_3 81.2(3) . . y
O1_5 Tb05 O1 73.0(3) . . y
O1_5 Tb05 O4_1 145.5(3) . 4_544 y
O1_5 Tb05 O7_2 75.6(3) . 6_554 y
O1_5 Tb05 O4_3 139.4(3) . . y
O1_5 Tb05 O2_4 70.7(3) . . y
O1_11 Tb05 O1 99.5(4) . . y
O1_11 Tb05 O4_1 137.2(4) . 4_544 y
O1_11 Tb05 O7_2 146.3(4) . 6_554 y
O1_11 Tb05 O4_3 79.2(4) . . y
O1_11 Tb05 O2_4 87.6(4) . . y
O1_11 Tb05 O1_5 71.1(4) . . y
O2_11 Tb05 O1 72.8(3) . . y
O2_11 Tb05 O4_1 83.7(3) . 4_544 y
O2_11 Tb05 O7_2 143.8(3) . 6_554 y
O2_11 Tb05 O4_3 73.9(3) . . y
O2_11 Tb05 O2_4 139.3(3) . . y
O2_11 Tb05 O1_5 109.6(3) . . y
O2_11 Tb05 O1_11 56.8(4) . . y
O15 Tb06 O5 73.51(17) . . y
O13 Tb06 O5 101.5(2) . . y
O13 Tb06 O15 72.26(16) . . y
O2_1 Tb06 O5 84.4(3) . . y
O2_1 Tb06 O15 79.4(2) . . y
O2_1 Tb06 O13 147.8(2) . . y
O7_1 Tb06 O5 149.3(3) 4_444 . y
O7_1 Tb06 O15 79.8(3) 4_444 . y
O7_1 Tb06 O13 84.1(3) 4_444 . y
O7_1 Tb06 O2_1 76.1(3) 4_444 . y
O3_2 Tb06 O5 73.0(2) 4_554 . y
O3_2 Tb06 O15 141.8(3) 4_554 . y
O3_2 Tb06 O13 132.5(3) 4_554 . y
O3_2 Tb06 O2_1 79.6(3) 4_554 . y
O3_2 Tb06 O7_1 124.9(3) 4_554 4_444 y
O3_4 Tb06 O5 126.6(3) 4_454 . y
O3_4 Tb06 O15 142.3(3) 4_454 . y
O3_4 Tb06 O13 72.4(2) 4_454 . y
O3_4 Tb06 O2_1 129.0(3) 4_454 . y
O3_4 Tb06 O7_1 83.9(3) 4_454 4_444 y
O3_4 Tb06 O3_2 74.5(3) 4_454 4_554 y
H5a O5 Tb06 128.0 . . ?
H5b O5 Tb06 127.5 . . ?
H5b O5 H5a 104.5 . . ?
H15a O15 Tb06 128.10(15) . . ?
H15b O15 Tb06 127.40(15) . . ?
H15b O15 H15a 104.5 . . ?
H13a O13 Tb06 128.01(13) . . ?
H13b O13 Tb06 127.49(13) . . ?
H13b O13 H13a 104.5 . . ?
O27 N9 O26 124.9(13) . . ?
O10 N9 O26 122.0(14) . . ?
O10 N9 O27 113.1(15) . . ?
H1a O1 Tb05 127.8 . . ?
H1b O1 Tb05 127.7 . . ?
H1b O1 H1a 104.5 . . ?
H7a O7 Tb02 127.79(15) . . ?
H7b O7 Tb02 127.72(15) . . ?
H7b O7 H7a 104.5 . . ?
H1Aa O1A Tb02 109.37(12) . . ?
H1Ab O1A Tb02 109.56(14) . . ?
H1Ab O1A H1Aa 104.5 . . ?
H8a O8 Tb02 127.89(15) . . ?
H8b O8 Tb02 127.62(15) . . ?
H8b O8 H8a 104.5 . . ?
N9 O26 Tb03 87.1(8) . . ?
N9 O27 Tb03 95.6(9) . . ?
H6a O6 Tb04 127.6 . . ?
H6b O6 Tb04 127.9 . . ?
H6b O6 H6a 104.5 . . ?
H11a O11 Tb04 127.55(19) . . ?
H11b O11 Tb04 127.95(19) . . ?
H11b O11 H11a 104.5 . . ?
H12a O12 Tb04 127.50(18) . . ?
H12b O12 Tb04 128.00(18) . . ?
H12b O12 H12a 104.5 . . ?
O1_1 C1_1 C2_1 120.0(10) . . ?
O2_1 C1_1 C2_1 116.3(10) . . ?
O2_1 C1_1 O1_1 123.4(10) . . ?
C3_1 C2_1 C1_1 118.8(10) . . ?
C7_1 C2_1 C1_1 121.2(9) . . ?
C7_1 C2_1 C3_1 119.5(9) . . ?
H3_1 C3_1 C2_1 120.5(6) . . ?
C4_1 C3_1 C2_1 119.0(9) . . ?
C4_1 C3_1 H3_1 120.5(5) . . ?
C1_1 O1_1 Tb03 126.9(7) . . ?
C1_1 O2_1 Tb06 156.4(8) . . ?
C8_1 O3_1 Tb02 107.6(6) . 4_444 ?
C8_1 O4_1 Tb05 166.2(7) . 4_444 ?
C20_1 O5_1 Tb04 136.7(7) . . ?
C20_1 O6_1 Tb01 136.5(6) . . ?
C21_1 O7_1 Tb06 156.2(8) . 4_544 ?
C21_1 O8_1 Tb03 127.3(7) . 4_544 ?
C5_1 C4_1 C3_1 121.6(9) . . ?
C8_1 C4_1 C3_1 119.0(8) . . ?
C8_1 C4_1 C5_1 119.3(9) . . ?
H5_1 C5_1 C4_1 118.8(6) . . ?
C6_1 C5_1 C4_1 122.4(9) . . ?
C6_1 C5_1 H5_1 118.8(6) . . ?
C7_1 C6_1 C5_1 113.7(9) . . ?
C9_1 C6_1 C5_1 125.0(10) . . ?
C9_1 C6_1 C7_1 121.2(10) . . ?
C6_1 C7_1 C2_1 123.5(9) . . ?
H7_1 C7_1 C2_1 118.2(6) . . ?
H7_1 C7_1 C6_1 118.2(6) . . ?
O4_1 C8_1 O3_1 117.6(8) . . ?
C4_1 C8_1 O3_1 118.6(8) . . ?
C4_1 C8_1 O4_1 123.8(9) . . ?
N1_1 C9_1 C6_1 122.1 . . ?
C13_1 C9_1 C6_1 117.9 . . ?
C13_1 C9_1 N1_1 120.0 . . ?
N1A_1 C9_1 C6_1 124.0(10) . . ?
N1A_1 C9_1 N1_1 44.8(12) . . ?
N1A_1 C9_1 C13_1 100.4(9) . . ?
C13A_1 C9_1 C6_1 119.0(11) . . ?
C13A_1 C9_1 N1_1 88.6(11) . . ?
C13A_1 C9_1 C13_1 61.0(12) . . ?
C13A_1 C9_1 N1A_1 114.8(11) . . ?
C11_1 N1_1 C9_1 120.0 . . ?
H11_1 C11_1 N1_1 120.0(3) . . ?
C12_1 C11_1 N1_1 120.0 . . ?
C12_1 C11_1 H11_1 120.0(3) . . ?
C10_1 C12_1 C11_1 120.0 . . ?
C11A_1 C12_1 C11_1 49.7(12) . . ?
C11A_1 C12_1 C10_1 98.7(11) . . ?
C10A_1 C12_1 C11_1 90.6(10) . . ?
C10A_1 C12_1 C10_1 59.3(12) . . ?
C10A_1 C12_1 C11A_1 119.4(10) . . ?
C14_1 C12_1 C11_1 121.4(9) . . ?
C14_1 C12_1 C10_1 118.6(9) . . ?
C14_1 C12_1 C11A_1 122.7(10) . . ?
C14_1 C12_1 C10A_1 116.9(10) . . ?
H10_1 C10_1 C12_1 120.0(3) . . ?
C13_1 C10_1 C12_1 120.0 . . ?
C13_1 C10_1 H10_1 120.0(3) . . ?
C10_1 C13_1 C9_1 120.000000000(17) . . ?
H13_1 C13_1 C9_1 120.0(3) . . ?
H13_1 C13_1 C10_1 120.0(3) . . ?
C11A_1 N1A_1 C9_1 121.9(13) . . ?
N1A_1 C11A_1 C12_1 119.1(14) . . ?
H11A_1 C11A_1 C12_1 120.4(7) . . ?
H11A_1 C11A_1 N1A_1 120.4(9) . . ?
H10A_1 C10A_1 C12_1 120.5(7) . . ?
C13A_1 C10A_1 C12_1 119.0(14) . . ?
C13A_1 C10A_1 H10A_1 120.5(10) . . ?
C10A_1 C13A_1 C9_1 121.4(15) . . ?
H13A_1 C13A_1 C9_1 119.3(7) . . ?
H13A_1 C13A_1 C10A_1 119.3(10) . . ?
C15_1 C14_1 C12_1 123.1(10) . . ?
C19_1 C14_1 C12_1 118.4(10) . . ?
C19_1 C14_1 C15_1 118.3(9) . . ?
H15_1 C15_1 C14_1 119.0(6) . . ?
C16_1 C15_1 C14_1 122.1(10) . . ?
C16_1 C15_1 H15_1 119.0(6) . . ?
C17_1 C16_1 C15_1 118.5(10) . . ?
C21_1 C16_1 C15_1 119.3(10) . . ?
C21_1 C16_1 C17_1 121.9(9) . . ?
H17_1 C17_1 C16_1 120.1(6) . . ?
C18_1 C17_1 C16_1 119.9(9) . . ?
C18_1 C17_1 H17_1 120.1(5) . . ?
C19_1 C18_1 C17_1 121.7(9) . . ?
C20_1 C18_1 C17_1 120.8(8) . . ?
C20_1 C18_1 C19_1 117.3(9) . . ?
C18_1 C19_1 C14_1 119.2(9) . . ?
H19_1 C19_1 C14_1 120.4(6) . . ?
H19_1 C19_1 C18_1 120.4(6) . . ?
O6_1 C20_1 O5_1 126.0(9) . . ?
C18_1 C20_1 O5_1 116.1(8) . . ?
C18_1 C20_1 O6_1 117.2(8) . . ?
O8_1 C21_1 O7_1 127.0(10) . . ?
C16_1 C21_1 O7_1 115.5(10) . . ?
C16_1 C21_1 O8_1 117.4(10) . . ?
O3_2 C1_2 C2_2 116.4(8) . . ?
O4_2 C1_2 C2_2 118.2(9) . . ?
O4_2 C1_2 O3_2 125.0(10) . . ?
C3_2 C2_2 C1_2 118.4(8) . . ?
C7_2 C2_2 C1_2 119.7(9) . . ?
C7_2 C2_2 C3_2 121.9(9) . . ?
H3_2 C3_2 C2_2 118.8(6) . . ?
C4_2 C3_2 C2_2 122.3(10) . . ?
C4_2 C3_2 H3_2 118.8(6) . . ?
C5_2 C4_2 C3_2 115.0(9) . . ?
C9_2 C4_2 C3_2 123.1(9) . . ?
C9_2 C4_2 C5_2 121.9(9) . . ?
H5_2 C5_2 C4_2 117.7(6) . . ?
C6_2 C5_2 C4_2 124.6(9) . . ?
C6_2 C5_2 H5_2 117.7(6) . . ?
C7_2 C6_2 C5_2 117.1(9) . . ?
C8_2 C6_2 C5_2 120.2(9) . . ?
C8_2 C6_2 C7_2 122.7(8) . . ?
C6_2 C7_2 C2_2 119.0(8) . . ?
H7_2 C7_2 C2_2 120.5(6) . . ?
H7_2 C7_2 C6_2 120.5(5) . . ?
O1_2 C8_2 C6_2 119.3(8) . . ?
O2_2 C8_2 C6_2 116.4(8) . . ?
O2_2 C8_2 O1_2 124.3(9) . . ?
N1_2 C9_2 C4_2 122.0 . . ?
C10_2 C9_2 C4_2 118.0 . . ?
C10_2 C9_2 N1_2 120.0 . . ?
N1A_2 C9_2 C4_2 121.2(10) . . ?
N1A_2 C9_2 N1_2 38.3(10) . . ?
N1A_2 C9_2 C10_2 106.3(9) . . ?
C10A_2 C9_2 C4_2 121.4(10) . . ?
C10A_2 C9_2 N1_2 94.3(10) . . ?
C10A_2 C9_2 C10_2 53.1(12) . . ?
C10A_2 C9_2 N1A_2 115.7(11) . . ?
C11_2 N1_2 C9_2 120.0 . . ?
H11_2 C11_2 N1_2 120.0(3) . . ?
C12_2 C11_2 N1_2 120.000000000(15) . . ?
C12_2 C11_2 H11_2 120.0(3) . . ?
C13_2 C12_2 C11_2 120.0 . . ?
C11A_2 C12_2 C11_2 39.6(12) . . ?
C11A_2 C12_2 C13_2 105.2(9) . . ?
C13A_2 C12_2 C11_2 100.7(10) . . ?
C13A_2 C12_2 C13_2 48.3(12) . . ?
C13A_2 C12_2 C11A_2 119.9(12) . . ?
C14_2 C12_2 C11_2 122.1(8) . . ?
C14_2 C12_2 C13_2 117.4(7) . . ?
C14_2 C12_2 C11A_2 126.9(10) . . ?
C14_2 C12_2 C13A_2 112.0(10) . . ?
H13_2 C13_2 C12_2 120.0(3) . . ?
C10_2 C13_2 C12_2 120.0 . . ?
C10_2 C13_2 H13_2 120.0(3) . . ?
C13_2 C10_2 C9_2 120.0 . . ?
H10_2 C10_2 C9_2 120.0(3) . . ?
H10_2 C10_2 C13_2 120.0(3) . . ?
C11A_2 N1A_2 C9_2 119.6(14) . . ?
N1A_2 C11A_2 C12_2 121.3(15) . . ?
H11A_2 C11A_2 C12_2 119.4(8) . . ?
H11A_2 C11A_2 N1A_2 119.4(9) . . ?
H13A_2 C13A_2 C12_2 121.2(8) . . ?
C10A_2 C13A_2 C12_2 117.6(15) . . ?
C10A_2 C13A_2 H13A_2 121.2(10) . . ?
C13A_2 C10A_2 C9_2 121.7(16) . . ?
H10A_2 C10A_2 C9_2 119.1(8) . . ?
H10A_2 C10A_2 C13A_2 119.1(10) . . ?
C15_2 C14_2 C12_2 120.5(9) . . ?
C19_2 C14_2 C12_2 120.5(9) . . ?
C19_2 C14_2 C15_2 118.9(9) . . ?
H15_2 C15_2 C14_2 120.2(6) . . ?
C16_2 C15_2 C14_2 119.7(9) . . ?
C16_2 C15_2 H15_2 120.2(6) . . ?
C17_2 C16_2 C15_2 122.9(9) . . ?
C20_2 C16_2 C15_2 119.7(8) . . ?
C20_2 C16_2 C17_2 117.3(8) . . ?
H17_2 C17_2 C16_2 121.1(6) . . ?
C18_2 C17_2 C16_2 117.8(9) . . ?
C18_2 C17_2 H17_2 121.1(5) . . ?
C19_2 C18_2 C17_2 120.8(8) . . ?
C21_2 C18_2 C17_2 123.0(8) . . ?
C21_2 C18_2 C19_2 116.2(8) . . ?
C18_2 C19_2 C14_2 119.7(9) . . ?
H19_2 C19_2 C14_2 120.1(6) . . ?
H19_2 C19_2 C18_2 120.1(6) . . ?
O5_2 C20_2 C16_2 120.8(8) . . ?
O6_2 C20_2 C16_2 118.1(8) . . ?
O6_2 C20_2 O5_2 121.1(9) . . ?
O7_2 C21_2 C18_2 112.2(8) . . ?
O8_2 C21_2 C18_2 122.0(8) . . ?
O8_2 C21_2 O7_2 125.8(8) . . ?
C8_2 O1_2 Tb04 132.0(6) . . ?
C8_2 O2_2 Tb01 145.0(6) . . ?
C1_2 O3_2 Tb06 133.3(6) . 4_554 ?
C1_2 O4_2 Tb03 145.1(8) . 4_554 ?
C20_2 O5_2 Tb01 166.3(7) . 6_564 ?
C20_2 O6_2 Tb04 103.0(6) . 6_564 ?
C21_2 O7_2 Tb05 139.3(6) . 6_554 ?
C21_2 O8_2 Tb02 136.4(6) . 6_554 ?
O1_3 C1_3 C2_3 120.1(8) . . ?
O2_3 C1_3 C2_3 119.8(8) . . ?
O2_3 C1_3 O1_3 120.0(8) . . ?
C3_3 C2_3 C1_3 116.5(8) . . ?
C7_3 C2_3 C1_3 119.3(8) . . ?
C7_3 C2_3 C3_3 124.2(8) . . ?
H3_3 C3_3 C2_3 121.4(5) . . ?
C4_3 C3_3 C2_3 117.2(8) . . ?
C4_3 C3_3 H3_3 121.4(5) . . ?
C5_3 C4_3 C3_3 117.7(8) . . ?
C8_3 C4_3 C3_3 120.0(7) . . ?
C8_3 C4_3 C5_3 122.4(8) . . ?
H5_3 C5_3 C4_3 118.1(5) . . ?
C6_3 C5_3 C4_3 123.9(9) . . ?
C6_3 C5_3 H5_3 118.1(5) . . ?
C7_3 C6_3 C5_3 118.6(8) . . ?
C9X_3 C6_3 C5_3 120.7(8) . . ?
C9X_3 C6_3 C7_3 120.7(8) . . ?
C6_3 C7_3 C2_3 118.5(8) . . ?
H7_3 C7_3 C2_3 120.8(5) . . ?
H7_3 C7_3 C6_3 120.8(5) . . ?
O3_3 C8_3 C4_3 116.8(8) . . ?
O4_3 C8_3 C4_3 117.0(8) . . ?
O4_3 C8_3 O3_3 125.8(9) . . ?
C10X_3 C9X_3 C6_3 124.4(13) 4_554 . ?
C10Y_3 C9X_3 C6_3 125.6(12) . . ?
C10Y_3 C9X_3 C10X_3 51.5(13) . 4_554 ?
N1X_3 C9X_3 C6_3 115.3(10) 4_554 . ?
N1X_3 C9X_3 C10X_3 120.1(14) 4_554 4_554 ?
N1X_3 C9X_3 C10Y_3 97.8(14) 4_554 . ?
C11X_3 C9X_3 C6_3 118.6(11) . . ?
C11X_3 C9X_3 C10X_3 96.3(15) . 4_554 ?
C11X_3 C9X_3 C10Y_3 115.5(13) . . ?
C11X_3 C9X_3 N1X_3 46.7(12) . 4_554 ?
H10X_3 C10X_3 C9X_3 120.3(10) . 4_554 ?
C10Y_3 C10X_3 C9X_3 119(2) . 4_554 ?
C10Y_3 C10X_3 H10X_3 120.7(16) . . ?
C10X_3 C10Y_3 C9X_3 124(2) . . ?
H10Y_3 C10Y_3 C9X_3 118.1(9) . . ?
H10Y_3 C10Y_3 C10X_3 118.1(16) . . ?
C11X_3 N1X_3 C9X_3 121.8(18) . 4_554 ?
N1X_3 C11X_3 C9X_3 119(2) . . ?
H11X_3 C11X_3 C9X_3 120.5(9) . . ?
H11X_3 C11X_3 N1X_3 120.5(15) . . ?
C1_3 O1_3 Tb04 179.1(6) . . ?
C1_3 O2_3 Tb01 110.6(6) . . ?
C8_3 O3_3 Tb02 134.0(6) . . ?
C8_3 O4_3 Tb05 145.1(6) . . ?
C1_4 O1_4 Tb02 170.5(7) . . ?
O2_4 C1_4 O1_4 122.2(9) . . ?
C2_4 C1_4 O1_4 122.1(9) . . ?
C2_4 C1_4 O2_4 115.6(9) . . ?
C1_4 O2_4 Tb05 115.3(6) . . ?
C7_4 C2_4 C1_4 117.0(9) . . ?
C3_4 C2_4 C1_4 122.9(9) . . ?
C3_4 C2_4 C7_4 119.1(9) . . ?
H7_4 C7_4 C2_4 120.0(6) . . ?
C6_4 C7_4 C2_4 120.0(9) . . ?
C6_4 C7_4 H7_4 120.0(6) . . ?
C5_4 C6_4 C7_4 119.0(9) . . ?
C9X_4 C6_4 C7_4 121.2(10) . . ?
C9X_4 C6_4 C5_4 119.7(10) . . ?
H5_4 C5_4 C6_4 119.8(6) . . ?
C4_4 C5_4 C6_4 120.3(10) . . ?
C4_4 C5_4 H5_4 119.8(6) . . ?
C3_4 C4_4 C5_4 119.7(10) . . ?
C8_4 C4_4 C5_4 120.8(9) . . ?
C8_4 C4_4 C3_4 119.5(9) . . ?
C4_4 C3_4 C2_4 121.7(9) . . ?
H3_4 C3_4 C2_4 119.1(6) . . ?
H3_4 C3_4 C4_4 119.1(6) . . ?
C8_4 O3_4 Tb06 117.4(7) . 4_654 ?
O3_4 C8_4 C4_4 119.6(9) . . ?
O4_4 C8_4 C4_4 117.2(10) . . ?
O4_4 C8_4 O3_4 123.0(10) . . ?
C8_4 O4_4 Tb03 174.4(9) . 4_654 ?
N1X_4 C9X_4 C6_4 117.1(13) 6_554 . ?
C10X_4 C9X_4 C6_4 122.4(16) . . ?
C10X_4 C9X_4 N1X_4 47.6(19) . 6_554 ?
C11X_4 C9X_4 C6_4 123.8(14) . . ?
C11X_4 C9X_4 N1X_4 102.7(17) . 6_554 ?
C11X_4 C9X_4 C10X_4 113.7(18) . . ?
C10Y_4 C9X_4 C6_4 119.5(15) 6_554 . ?
C10Y_4 C9X_4 N1X_4 123.1(16) 6_554 6_554 ?
C10Y_4 C9X_4 C10X_4 102.7(19) 6_554 . ?
C10Y_4 C9X_4 C11X_4 37.4(15) 6_554 . ?
C10X_4 N1X_4 C9X_4 113(2) . 6_554 ?
N1X_4 C10X_4 C9X_4 129(3) . . ?
H10X_4 C10X_4 C9X_4 115.3(13) . . ?
H10X_4 C10X_4 N1X_4 115.3(17) . . ?
H11X_4 C11X_4 C9X_4 116.2(11) . . ?
C10Y_4 C11X_4 C9X_4 128(2) . . ?
C10Y_4 C11X_4 H11X_4 116.2(17) . . ?
C11X_4 C10Y_4 C9X_4 112(2) . 6_554 ?
H10Y_4 C10Y_4 C9X_4 124.0(12) . 6_554 ?
H10Y_4 C10Y_4 C11X_4 123.7(17) . . ?
O1_5 C1_5 H1_5 116.3(7) . . ?
N1_5 C1_5 H1_5 116.3(9) . . ?
N1_5 C1_5 O1_5 127.5(14) . . ?
C1_5 O1_5 Tb05 125.4(9) . . ?
C2_5 N1_5 C1_5 124.4(14) . . ?
C3_5 N1_5 C1_5 120.2(14) . . ?
C3_5 N1_5 C2_5 112.4(13) . . ?
H2a_5 C2_5 N1_5 109.5 . . ?
H2b_5 C2_5 N1_5 109.5 . . ?
H2b_5 C2_5 H2a_5 109.5 . . ?
H2c_5 C2_5 N1_5 109.5 . . ?
H2c_5 C2_5 H2a_5 109.5 . . ?
H2c_5 C2_5 H2b_5 109.5 . . ?
H3a_5 C3_5 N1_5 109.5 . . ?
H3b_5 C3_5 N1_5 109.5 . . ?
H3b_5 C3_5 H3a_5 109.5 . . ?
H3c_5 C3_5 N1_5 109.5 . . ?
H3c_5 C3_5 H3a_5 109.5 . . ?
H3c_5 C3_5 H3b_5 109.5 . . ?
O1_6 C1_6 H1_6 116.7(7) . . ?
N1_6 C1_6 H1_6 116.7(8) . . ?
N1_6 C1_6 O1_6 126.6(13) . . ?
C1_6 O1_6 Tb01 129.2(7) . . ?
C2_6 N1_6 C1_6 126.2(14) . . ?
C3_6 N1_6 C1_6 116.6(12) . . ?
C3_6 N1_6 C2_6 116.7(12) . . ?
H2a_6 C2_6 N1_6 109.5 . . ?
H2b_6 C2_6 N1_6 109.5 . . ?
H2b_6 C2_6 H2a_6 109.5 . . ?
H2c_6 C2_6 N1_6 109.5 . . ?
H2c_6 C2_6 H2a_6 109.5 . . ?
H2c_6 C2_6 H2b_6 109.5 . . ?
H3a_6 C3_6 N1_6 109.5 . . ?
H3b_6 C3_6 N1_6 109.5 . . ?
H3b_6 C3_6 H3a_6 109.5 . . ?
H3c_6 C3_6 N1_6 109.5 . . ?
H3c_6 C3_6 H3a_6 109.5 . . ?
H3c_6 C3_6 H3b_6 109.5 . . ?
O1_7 C1_7 H1_7 117.6(7) . . ?
N1_7 C1_7 H1_7 117.6(8) . . ?
N1_7 C1_7 O1_7 124.8(13) . . ?
C1_7 O1_7 Tb01 123.6(7) . . ?
C2_7 N1_7 C1_7 121.3(13) . . ?
C3_7 N1_7 C1_7 121.9(13) . . ?
C3_7 N1_7 C2_7 115.8(12) . . ?
H2a_7 C2_7 N1_7 109.5 . . ?
H2b_7 C2_7 N1_7 109.5 . . ?
H2b_7 C2_7 H2a_7 109.5 . . ?
H2c_7 C2_7 N1_7 109.5 . . ?
H2c_7 C2_7 H2a_7 109.5 . . ?
H2c_7 C2_7 H2b_7 109.5 . . ?
H3a_7 C3_7 N1_7 109.5 . . ?
H3b_7 C3_7 N1_7 109.5 . . ?
H3b_7 C3_7 H3a_7 109.5 . . ?
H3c_7 C3_7 N1_7 109.5 . . ?
H3c_7 C3_7 H3a_7 109.5 . . ?
H3c_7 C3_7 H3b_7 109.5 . . ?
O1_8 C1_8 H1_8 118.5(9) . . ?
N1_8 C1_8 H1_8 118.5(9) . . ?
N1_8 C1_8 O1_8 123.0(15) . . ?
C1_8 O1_8 Tb03 131.9(10) . . ?
C2_8 N1_8 C1_8 119.2(14) . . ?
C3_8 N1_8 C1_8 122.8(14) . . ?
C3_8 N1_8 C2_8 118.0(13) . . ?
H2a_8 C2_8 N1_8 109.5 . . ?
H2b_8 C2_8 N1_8 109.5 . . ?
H2b_8 C2_8 H2a_8 109.5 . . ?
H2c_8 C2_8 N1_8 109.5 . . ?
H2c_8 C2_8 H2a_8 109.5 . . ?
H2c_8 C2_8 H2b_8 109.5 . . ?
H3a_8 C3_8 N1_8 109.5 . . ?
H3b_8 C3_8 N1_8 109.5 . . ?
H3b_8 C3_8 H3a_8 109.5 . . ?
H3c_8 C3_8 N1_8 109.5 . . ?
H3c_8 C3_8 H3a_8 109.5 . . ?
H3c_8 C3_8 H3b_8 109.5 . . ?
O2_9 N1_9 O1_9 112.5(9) . . ?
O3_9 N1_9 O1_9 121.7(12) . . ?
O3_9 N1_9 O2_9 125.8(12) . . ?
N1_9 O1_9 Tb01 96.4(6) . . ?
N1_9 O2_9 Tb01 98.0(6) . . ?
O1_10 C1_10 H1_10 126.4(10) . . ?
N1_10 C1_10 H1_10 126.4(10) . . ?
N1_10 C1_10 O1_10 107.2(16) . . ?
C1_10 O1_10 Tb02 141.1(12) . . ?
C2_10 N1_10 C1_10 123.9(15) . . ?
C3_10 N1_10 C1_10 123.1(15) . . ?
C3_10 N1_10 C2_10 113.0(15) . . ?
H2a_10 C2_10 N1_10 109.5 . . ?
H2b_10 C2_10 N1_10 109.5 . . ?
H2b_10 C2_10 H2a_10 109.5 . . ?
H2c_10 C2_10 N1_10 109.5 . . ?
H2c_10 C2_10 H2a_10 109.5 . . ?
H2c_10 C2_10 H2b_10 109.5 . . ?
H3a_10 C3_10 N1_10 109.5 . . ?
H3b_10 C3_10 N1_10 109.5 . . ?
H3b_10 C3_10 H3a_10 109.5 . . ?
H3c_10 C3_10 N1_10 109.5 . . ?
H3c_10 C3_10 H3a_10 109.5 . . ?
H3c_10 C3_10 H3b_10 109.5 . . ?
O2_11 N1_11 O1_11 118.0(13) . . ?
O3_11 N1_11 O1_11 110.6(17) . . ?
O3_11 N1_11 O2_11 130.9(19) . . ?
N1_11 O1_11 Tb05 91.3(9) . . ?
N1_11 O2_11 Tb05 91.0(9) . . ?
O1_12 C1_12 H1_12 121.0(9) . . ?
N1_12 C1_12 H1_12 121.0(11) . . ?
N1_12 C1_12 O1_12 118.0(16) . . ?
C1_12 O1_12 Tb03 132.8(10) . . ?
C2_12 N1_12 C1_12 117.5(17) . . ?
C3_12 N1_12 C1_12 123.3(16) . . ?
C3_12 N1_12 C2_12 117.4(17) . . ?
H2a_12 C2_12 N1_12 120.0 . . ?
H2b_12 C2_12 N1_12 120.0 . . ?
H2b_12 C2_12 H2a_12 120.0 . . ?
H3a_12 C3_12 N1_12 109.5 . . ?
H3b_12 C3_12 N1_12 109.5 . . ?
H3b_12 C3_12 H3a_12 109.5 . . ?
H3c_12 C3_12 N1_12 109.5 . . ?
H3c_12 C3_12 H3a_12 109.5 . . ?
H3c_12 C3_12 H3b_12 109.5 . . ?

loop_
_geom_bond_atom_site_label_1
_geom_bond_atom_site_label_2
_geom_bond_distance
_geom_bond_site_symmetry_2
_geom_bond_publ_flag
Tb01 O6_1 2.339(6) . y
Tb01 O2_2 2.320(5) . y
Tb01 O5_2 2.324(7) 6_454 y
Tb01 O2_3 2.343(6) . y
Tb01 O1_6 2.391(7) . y
Tb01 O1_7 2.359(7) . y
Tb01 O1_9 2.490(8) . y
Tb01 O2_9 2.440(8) . y
Tb02 O7 2.433(5) . y
Tb02 O1A 2.581(6) . y
Tb02 O8 2.448(6) . y
Tb02 O3_1 2.344(6) 4_544 y
Tb02 O8_2 2.220(10) 6_554 y
Tb02 O3_3 2.345(6) . y
Tb02 O1_4 2.253(6) . y
Tb02 O1_10 2.445(12) . y
Tb03 O26 2.566(9) . y
Tb03 O27 2.435(9) . y
Tb03 O1_1 2.300(7) . y
Tb03 O8_1 2.405(7) 4_444 y
Tb03 O4_2 2.333(8) 4_554 y
Tb03 O4_4 2.244(7) 4_454 y
Tb03 O1_8 2.355(8) . y
Tb03 O1_12 2.399(8) . y
Tb04 O9 2.493(14) . y
Tb04 O6 2.447(8) . y
Tb04 O11 2.456(8) . y
Tb04 O12 2.445(8) . y
Tb04 O5_1 2.368(7) . y
Tb04 O1_2 2.382(6) . y
Tb04 O6_2 2.364(7) 6_454 y
Tb04 O1_3 2.288(6) . y
Tb05 O1 2.445(5) . y
Tb05 O4_1 2.298(6) 4_544 y
Tb05 O7_2 2.335(6) 6_554 y
Tb05 O4_3 2.308(6) . y
Tb05 O2_4 2.337(7) . y
Tb05 O1_5 2.409(9) . y
Tb05 O1_11 2.352(13) . y
Tb05 O2_11 2.438(10) . y
Tb06 O5 2.395(7) . y
Tb06 O15 2.393(6) . y
Tb06 O13 2.519(6) . y
Tb06 O2_1 2.303(8) . y
Tb06 O7_1 2.256(7) 4_444 y
Tb06 O3_2 2.353(7) 4_554 y
Tb06 O3_4 2.362(7) 4_454 y
O5 H5a 0.8600 . ?
O5 H5b 0.8600 . ?
O15 H15a 0.8600 . ?
O15 H15b 0.8600 . ?
O13 H13a 0.8600 . ?
O13 H13b 0.8600 . ?
N9 O26 1.297(17) . ?
N9 O27 1.197(16) . ?
N9 O10 1.383(17) . ?
O1 H1a 0.8600 . ?
O1 H1b 0.8600 . ?
O7 H7a 0.8600 . ?
O7 H7b 0.8600 . ?
O1A H1Aa 0.8600 . ?
O1A H1Ab 0.8600 . ?
O8 H8a 0.8600 . ?
O8 H8b 0.8600 . ?
O6 H6a 0.8600 . ?
O6 H6b 0.8600 . ?
O11 H11a 0.8600 . ?
O11 H11b 0.8600 . ?
O12 H12a 0.8600 . ?
O12 H12b 0.8600 . ?
C1_1 C2_1 1.472(15) . ?
C1_1 O1_1 1.229(14) . ?
C1_1 O2_1 1.273(13) . ?
C2_1 C3_1 1.387(14) . ?
C2_1 C7_1 1.402(15) . ?
C3_1 H3_1 0.9400 . ?
C3_1 C4_1 1.406(13) . ?
O3_1 C8_1 1.301(11) . ?
O4_1 C8_1 1.249(11) . ?
O5_1 C20_1 1.221(11) . ?
O6_1 C20_1 1.262(11) . ?
O7_1 C21_1 1.239(13) . ?
O8_1 C21_1 1.246(13) . ?
C4_1 C5_1 1.369(13) . ?
C4_1 C8_1 1.462(13) . ?
C5_1 H5_1 0.9400 . ?
C5_1 C6_1 1.447(14) . ?
C6_1 C7_1 1.437(15) . ?
C6_1 C9_1 1.384(13) . ?
C7_1 H7_1 0.9400 . ?
C9_1 N1_1 1.3900 . ?
C9_1 C13_1 1.3900 . ?
C9_1 N1A_1 1.381(13) . ?
C9_1 C13A_1 1.391(14) . ?
N1_1 C11_1 1.3900 . ?
C11_1 H11_1 0.9400 . ?
C11_1 C12_1 1.3900 . ?
C12_1 C10_1 1.3900 . ?
C12_1 C11A_1 1.355(14) . ?
C12_1 C10A_1 1.405(14) . ?
C12_1 C14_1 1.468(12) . ?
C10_1 H10_1 0.9400 . ?
C10_1 C13_1 1.3900 . ?
C13_1 H13_1 0.9400 . ?
N1A_1 C11A_1 1.384(14) . ?
C11A_1 H11A_1 0.9400 . ?
C10A_1 H10A_1 0.9400 . ?
C10A_1 C13A_1 1.372(14) . ?
C13A_1 H13A_1 0.9400 . ?
C14_1 C15_1 1.367(15) . ?
C14_1 C19_1 1.439(14) . ?
C15_1 H15_1 0.9400 . ?
C15_1 C16_1 1.407(14) . ?
C16_1 C17_1 1.405(14) . ?
C16_1 C21_1 1.513(15) . ?
C17_1 H17_1 0.9400 . ?
C17_1 C18_1 1.372(14) . ?
C18_1 C19_1 1.384(13) . ?
C18_1 C20_1 1.510(12) . ?
C19_1 H19_1 0.9400 . ?
C1_2 C2_2 1.554(13) . ?
C1_2 O3_2 1.255(12) . ?
C1_2 O4_2 1.236(12) . ?
C2_2 C3_2 1.302(14) . ?
C2_2 C7_2 1.366(13) . ?
C3_2 H3_2 0.9400 . ?
C3_2 C4_2 1.401(14) . ?
C4_2 C5_2 1.407(14) . ?
C4_2 C9_2 1.478(12) . ?
C5_2 H5_2 0.9400 . ?
C5_2 C6_2 1.319(14) . ?
C6_2 C7_2 1.435(13) . ?
C6_2 C8_2 1.451(13) . ?
C7_2 H7_2 0.9400 . ?
C8_2 O1_2 1.276(11) . ?
C8_2 O2_2 1.256(11) . ?
C9_2 N1_2 1.3900 . ?
C9_2 C10_2 1.3900 . ?
C9_2 N1A_2 1.377(14) . ?
C9_2 C10A_2 1.399(15) . ?
N1_2 C11_2 1.3900 . ?
C11_2 H11_2 0.9400 . ?
C11_2 C12_2 1.3900 . ?
C12_2 C13_2 1.3900 . ?
C12_2 C11A_2 1.360(14) . ?
C12_2 C13A_2 1.375(15) . ?
C12_2 C14_2 1.487(11) . ?
C13_2 H13_2 0.9400 . ?
C13_2 C10_2 1.3900 . ?
C10_2 H10_2 0.9400 . ?
N1A_2 C11A_2 1.393(15) . ?
C11A_2 H11A_2 0.9400 . ?
C13A_2 H13A_2 0.9400 . ?
C13A_2 C10A_2 1.392(15) . ?
C10A_2 H10A_2 0.9400 . ?
C14_2 C15_2 1.380(14) . ?
C14_2 C19_2 1.416(14) . ?
C15_2 H15_2 0.9400 . ?
C15_2 C16_2 1.346(13) . ?
C16_2 C17_2 1.405(12) . ?
C16_2 C20_2 1.539(13) . ?
C17_2 H17_2 0.9400 . ?
C17_2 C18_2 1.363(13) . ?
C18_2 C19_2 1.394(13) . ?
C18_2 C21_2 1.544(8) . ?
C19_2 H19_2 0.9400 . ?
C20_2 O5_2 1.226(11) . ?
C20_2 O6_2 1.284(12) . ?
C21_2 O7_2 1.298(11) . ?
C21_2 O8_2 1.311(12) . ?
C1_3 C2_3 1.527(12) . ?
C1_3 O1_3 1.271(11) . ?
C1_3 O2_3 1.256(11) . ?
C2_3 C3_3 1.365(12) . ?
C2_3 C7_3 1.355(13) . ?
C3_3 H3_3 0.9400 . ?
C3_3 C4_3 1.421(12) . ?
C4_3 C5_3 1.393(12) . ?
C4_3 C8_3 1.533(13) . ?
C5_3 H5_3 0.9400 . ?
C5_3 C6_3 1.327(13) . ?
C6_3 C7_3 1.410(12) . ?
C6_3 C9X_3 1.522(12) . ?
C7_3 H7_3 0.9400 . ?
C8_3 O3_3 1.244(11) . ?
C8_3 O4_3 1.216(11) . ?
C9X_3 C10X_3 1.38(3) 4_554 ?
C9X_3 C10Y_3 1.39(2) . ?
C9X_3 N1X_3 1.40(2) 4_554 ?
C9X_3 C11X_3 1.49(2) . ?
C10X_3 H10X_3 0.9297 . ?
C10X_3 C10Y_3 1.28(3) . ?
C10Y_3 H10Y_3 0.9400 . ?
N1X_3 C11X_3 1.25(2) . ?
C11X_3 H11X_3 0.9400 . ?
O1_4 C1_4 1.240(12) . ?
C1_4 O2_4 1.282(12) . ?
C1_4 C2_4 1.468(13) . ?
C2_4 C7_4 1.355(14) . ?
C2_4 C3_4 1.377(13) . ?
C7_4 H7_4 0.9400 . ?
C7_4 C6_4 1.428(15) . ?
C6_4 C5_4 1.347(15) . ?
C6_4 C9X_4 1.511(15) . ?
C5_4 H5_4 0.9400 . ?
C5_4 C4_4 1.392(14) . ?
C4_4 C3_4 1.345(14) . ?
C4_4 C8_4 1.520(15) . ?
C3_4 H3_4 0.9400 . ?
O3_4 C8_4 1.220(13) . ?
C8_4 O4_4 1.267(13) . ?
C9X_4 N1X_4 1.42(3) 6_554 ?
C9X_4 C10X_4 1.29(3) . ?
C9X_4 C11X_4 1.38(3) . ?
C9X_4 C10Y_4 1.43(3) 6_554 ?
N1X_4 C10X_4 1.39(3) . ?
C10X_4 H10X_4 0.9400 . ?
C11X_4 H11X_4 0.9400 . ?
C11X_4 C10Y_4 1.39(3) . ?
C10Y_4 H10Y_4 0.9301 . ?
C1_5 H1_5 0.9400 . ?
C1_5 O1_5 1.287(13) . ?
C1_5 N1_5 1.291(14) . ?
N1_5 C2_5 1.407(14) . ?
N1_5 C3_5 1.461(15) . ?
C2_5 H2a_5 0.9700 . ?
C2_5 H2b_5 0.9700 . ?
C2_5 H2c_5 0.9700 . ?
C3_5 H3a_5 0.9700 . ?
C3_5 H3b_5 0.9700 . ?
C3_5 H3c_5 0.9700 . ?
C1_6 H1_6 0.9400 . ?
C1_6 O1_6 1.247(12) . ?
C1_6 N1_6 1.237(13) . ?
N1_6 C2_6 1.476(14) . ?
N1_6 C3_6 1.442(14) . ?
C2_6 H2a_6 0.9700 . ?
C2_6 H2b_6 0.9700 . ?
C2_6 H2c_6 0.9700 . ?
C3_6 H3a_6 0.9700 . ?
C3_6 H3b_6 0.9700 . ?
C3_6 H3c_6 0.9700 . ?
C1_7 H1_7 0.9400 . ?
C1_7 O1_7 1.294(13) . ?
C1_7 N1_7 1.245(13) . ?
N1_7 C2_7 1.456(14) . ?
N1_7 C3_7 1.461(14) . ?
C2_7 H2a_7 0.9700 . ?
C2_7 H2b_7 0.9700 . ?
C2_7 H2c_7 0.9700 . ?
C3_7 H3a_7 0.9700 . ?
C3_7 H3b_7 0.9700 . ?
C3_7 H3c_7 0.9700 . ?
C1_8 H1_8 0.9400 . ?
C1_8 O1_8 1.242(14) . ?
C1_8 N1_8 1.304(14) . ?
N1_8 C2_8 1.497(15) . ?
N1_8 C3_8 1.473(14) . ?
C2_8 H2a_8 0.9700 . ?
C2_8 H2b_8 0.9700 . ?
C2_8 H2c_8 0.9700 . ?
C3_8 H3a_8 0.9700 . ?
C3_8 H3b_8 0.9700 . ?
C3_8 H3c_8 0.9700 . ?
N1_9 O1_9 1.296(12) . ?
N1_9 O2_9 1.326(13) . ?
N1_9 O3_9 1.174(12) . ?
C1_10 H1_10 0.9400 . ?
C1_10 O1_10 1.336(17) . ?
C1_10 N1_10 1.277(17) . ?
N1_10 C2_10 1.476(16) . ?
N1_10 C3_10 1.466(16) . ?
C2_10 H2a_10 0.9700 . ?
C2_10 H2b_10 0.9700 . ?
C2_10 H2c_10 0.9700 . ?
C3_10 H3a_10 0.9700 . ?
C3_10 H3b_10 0.9700 . ?
C3_10 H3c_10 0.9700 . ?
N1_11 O1_11 1.397(18) . ?
N1_11 O2_11 1.259(17) . ?
N1_11 O3_11 1.301(18) . ?
C1_12 H1_12 0.9400 . ?
C1_12 O1_12 1.233(14) . ?
C1_12 N1_12 1.261(15) . ?
N1_12 C2_12 1.427(15) . ?
N1_12 C3_12 1.418(15) . ?
C2_12 H2a_12 0.9400 . ?
C2_12 H2b_12 0.9400 . ?
C3_12 H3a_12 0.9700 . ?
C3_12 H3b_12 0.9700 . ?
C3_12 H3c_12 0.9700 . ?

loop_
_platon_squeeze_void_nr
_platon_squeeze_void_average_x
_platon_squeeze_void_average_y
_platon_squeeze_void_average_z
_platon_squeeze_void_volume
_platon_squeeze_void_count_electrons
_platon_squeeze_void_content
1 -0.110 0.235 0.000 3513 827 ' '
2 -0.166 0.626 0.333 3511 830 ' '
3 -0.023 0.308 0.667 3510 829 ' '

loop_
_restr_distance_atom_site_label_1
_restr_distance_atom_site_label_2
_restr_distance_site_symmetry_2
_restr_distance_target
_restr_distance_target_weight_param
_restr_distance_diff
C21_2 C18_2 1 1.5300 0.0100 -0.0140

loop_
_restr_equal_distance_atom_site_label_1
_restr_equal_distance_atom_site_label_2
_restr_equal_distance_site_symmetry_2
_restr_equal_distance_class_id
C9_1 N1_1 1 24
C9_1 C11_1 1 30
C9_1 C10_1 1 28
C9_1 C13_1 1 25
C9_1 N1A_1 1 24
C9_1 C11A_1 1 30
C9_1 C10A_1 1 28
C9_1 C13A_1 1 25
N1_1 C11_1 1 21
N1_1 C12_1 1 29
N1_1 C13_1 1 31
C11_1 C12_1 1 23
C11_1 C10_1 1 27
C12_1 C10_1 1 22
C12_1 C13_1 1 32
C12_1 C10A_1 1 22
C12_1 C13A_1 1 32
C10_1 C13_1 1 26
N1A_1 C12_1 1 29
N1A_1 C11A_1 1 21
N1A_1 C13A_1 1 31
C11A_1 C12_1 1 23
C11A_1 C10A_1 1 27
C10A_1 C13A_1 1 26
C9_2 N1_2 1 13
C9_2 C11_2 1 16
C9_2 C13_2 1 18
C9_2 C10_2 1 14
C9_2 N1A_2 1 13
C9_2 C11A_2 1 16
C9_2 C13A_2 1 18
C9_2 C10A_2 1 14
N1_2 C11_2 1 9
N1_2 C12_2 1 19
N1_2 C10_2 1 17
C11_2 C12_2 1 12
C11_2 C13_2 1 15
C12_2 C13_2 1 10
C12_2 C10_2 1 20
C12_2 C13A_2 1 10
C12_2 C10A_2 1 20
C13_2 C10_2 1 11
N1A_2 C12_2 1 19
N1A_2 C11A_2 1 9
N1A_2 C10A_2 1 17
C11A_2 C12_2 1 12
C11A_2 C13A_2 1 15
C13A_2 C10A_2 1 11
C1_5 O1_5 1 5
C1_5 C2_5 1 8
C1_5 C3_5 1 7
N1_5 C1_5 1 4
N1_5 C2_5 1 3
N1_5 C3_5 1 3
C2_5 C3_5 1 6
C1_6 O1_6 1 5
C1_6 C2_6 1 8
C1_6 C3_6 1 7
N1_6 C1_6 1 4
N1_6 C2_6 1 3
N1_6 C3_6 1 3
C2_6 C3_6 1 6
C1_7 O1_7 1 5
C1_7 C2_7 1 8
C1_7 C3_7 1 7
N1_7 C1_7 1 4
N1_7 C2_7 1 3
N1_7 C3_7 1 3
C2_7 C3_7 1 6
C1_8 O1_8 1 5
C1_8 C2_8 1 8
C1_8 C3_8 1 7
N1_8 C1_8 1 4
N1_8 C2_8 1 3
N1_8 C3_8 1 3
C2_8 C3_8 1 6
C1_10 O1_10 1 5
C1_10 C2_10 1 8
C1_10 C3_10 1 7
N1_10 C1_10 1 4
N1_10 C2_10 1 3
N1_10 C3_10 1 3
C2_10 C3_10 1 6
N1_11 O1_11 1 1
N1_11 O2_11 1 1
N1_11 O3_11 1 1
O1_11 O2_11 1 2
O2_11 O3_11 1 2
O3_11 O1_11 1 2
C1_12 O1_12 1 5
C1_12 C2_12 1 8
C1_12 C3_12 1 7
N1_12 C1_12 1 4
N1_12 C2_12 1 3
N1_12 C3_12 1 3
C2_12 C3_12 1 6

loop_
_restr_equal_distance_class_class_id
_restr_equal_distance_class_target_weight_param
_restr_equal_distance_class_average
_restr_equal_distance_class_esd
_restr_equal_distance_class_diff_max
1 0.0200 1.3190 0.0575 0.0776
2 0.0400 2.2755 0.0451 0.0564
3 0.0200 1.4550 0.0254 0.0479
4 0.0200 1.2693 0.0238 0.0343
5 0.0200 1.2733 0.0362 0.0629
6 0.0400 2.4613 0.0494 0.0840
7 0.0400 2.3750 0.0497 0.0934
8 0.0400 2.3856 0.0457 0.0859
9 0.0100 1.3914 0.0014 0.0014
10 0.0100 1.3823 0.0077 0.0077
11 0.0100 1.3912 0.0012 0.0012
12 0.0100 1.3751 0.0149 0.0149
13 0.0100 1.3834 0.0066 0.0066
14 0.0100 1.3944 0.0044 0.0044
15 0.0400 2.3876 0.0199 0.0199
16 0.0400 2.4005 0.0070 0.0070
17 0.0400 2.3786 0.0289 0.0289
18 0.0400 2.4229 0.0153 0.0153
19 0.0400 2.4036 0.0040 0.0040
20 0.0400 2.3874 0.0202 0.0202
21 0.0100 1.3868 0.0032 0.0032
22 0.0100 1.3974 0.0074 0.0074
23 0.0100 1.3723 0.0177 0.0177
24 0.0100 1.3855 0.0045 0.0045
25 0.0100 1.3903 0.0003 0.0003
26 0.0100 1.3808 0.0092 0.0092
27 0.0400 2.3948 0.0127 0.0127
28 0.0400 2.4081 0.0006 0.0006
29 0.0400 2.3841 0.0234 0.0234
30 0.0400 2.4119 0.0044 0.0044
31 0.0400 2.3714 0.0361 0.0361
32 0.0400 2.4001 0.0074 0.0074

loop_
_restr_U_iso_atom_site_label
_restr_U_iso_weight_param
O7 0.0050
O1A 0.0050
O8 0.0050
O9 0.0050
O6 0.0050
O11 0.0050
O12 0.0050
O1_10 0.0050

loop_
_restr_U_similar_atom_site_label_1
_restr_U_similar_atom_site_label_2
_restr_U_similar_weight_param
Tb01 O6_1 0.0100
Tb01 O2_2 0.0100
Tb01 C1_3 0.0100
Tb01 O1_3 0.0100
Tb01 O2_3 0.0100
Tb01 O1_6 0.0100
Tb01 O1_7 0.0100
Tb01 N1_9 0.0100
Tb01 O1_9 0.0100
Tb01 O2_9 0.0100
Tb02 O7 0.0100
Tb02 O1A 0.0100
Tb02 O8 0.0100
Tb02 O3_3 0.0100
Tb02 O1_4 0.0100
Tb02 O1_10 0.0100
Tb03 N9 0.0100
Tb03 O26 0.0100
Tb03 O27 0.0100
Tb03 C1_1 0.0100
Tb03 O1_1 0.0100
Tb03 O1_8 0.0100
Tb03 O1_12 0.0100
Tb04 O9 0.0200
Tb04 O6 0.0100
Tb04 O11 0.0100
Tb04 O12 0.0100
Tb04 O5_1 0.0100
Tb04 O1_2 0.0100
Tb04 O1_3 0.0100
Tb05 O1 0.0100
Tb05 O4_3 0.0100
Tb05 C1_4 0.0100
Tb05 O2_4 0.0100
Tb05 O1_5 0.0100
Tb05 N1_11 0.0100
Tb05 O1_11 0.0100
Tb05 O2_11 0.0100
Tb06 O5 0.0100
Tb06 O15 0.0100
Tb06 O13 0.0100
Tb06 O2_1 0.0100
O5 H5a 0.0200
O5 H5b 0.0200
O15 H15a 0.0200
O15 H15b 0.0200
O13 H13a 0.0200
O13 H13b 0.0200
N9 O26 0.0100
N9 O27 0.0100
N9 O10 0.0200
O1 H1a 0.0200
O1 H1b 0.0200
O7 H7a 0.0200
O7 H7b 0.0200
O1A H1Aa 0.0200
O1A H1Ab 0.0200
O1A C1_10 0.0100
O1A O1_10 0.0100
H1Ab C1_10 0.0200
H1Ab O1_10 0.0200
O8 H8a 0.0200
O8 H8b 0.0200
O6 H6a 0.0200
O6 H6b 0.0200
O11 H11a 0.0200
O11 H11b 0.0200
O12 H12a 0.0200
O12 H12b 0.0200
C1_1 C2_1 0.0100
C1_1 O1_1 0.0100
C1_1 O2_1 0.0100
C2_1 C3_1 0.0100
C2_1 C7_1 0.0100
C3_1 H3_1 0.0200
C3_1 C4_1 0.0100
O3_1 C8_1 0.0200
O4_1 C8_1 0.0200
O5_1 C20_1 0.0100
O6_1 C20_1 0.0100
O7_1 C21_1 0.0200
O8_1 C21_1 0.0200
C4_1 C5_1 0.0100
C4_1 C8_1 0.0100
C5_1 H5_1 0.0200
C5_1 C6_1 0.0100
C6_1 C7_1 0.0100
C6_1 C9_1 0.0100
C7_1 H7_1 0.0200
C9_1 N1_1 0.0100
C9_1 C13_1 0.0100
C9_1 N1A_1 0.0100
C9_1 C13A_1 0.0100
N1_1 C11_1 0.0100
N1_1 N1A_1 0.0100
N1_1 C11A_1 0.0100
N1_1 C13A_1 0.0100
C11_1 H11_1 0.0200
C11_1 C12_1 0.0100
C11_1 N1A_1 0.0100
C11_1 C11A_1 0.0100
C11_1 C10A_1 0.0100
C12_1 C10_1 0.0100
C12_1 C11A_1 0.0100
C12_1 C10A_1 0.0100
C12_1 C14_1 0.0100
C10_1 H10_1 0.0200
C10_1 C13_1 0.0100
C10_1 C10A_1 0.0100
C10_1 C13A_1 0.0100
C13_1 H13_1 0.0200
C13_1 C10A_1 0.0100
C13_1 C13A_1 0.0100
N1A_1 C11A_1 0.0100
C11A_1 H11A_1 0.0200
C10A_1 H10A_1 0.0200
C10A_1 C13A_1 0.0100
C13A_1 H13A_1 0.0200
C14_1 C15_1 0.0100
C14_1 C19_1 0.0100
C15_1 H15_1 0.0200
C15_1 C16_1 0.0100
C16_1 C17_1 0.0100
C16_1 C21_1 0.0100
C17_1 H17_1 0.0200
C17_1 C18_1 0.0100
C18_1 C19_1 0.0100
C18_1 C20_1 0.0100
C19_1 H19_1 0.0200
C1_2 C2_2 0.0100
C1_2 O3_2 0.0200
C1_2 O4_2 0.0200
C2_2 C3_2 0.0100
C2_2 C7_2 0.0100
C3_2 H3_2 0.0200
C3_2 C4_2 0.0100
C4_2 C5_2 0.0100
C4_2 C9_2 0.0100
C5_2 H5_2 0.0200
C5_2 C6_2 0.0100
C6_2 C7_2 0.0100
C6_2 C8_2 0.0100
C7_2 H7_2 0.0200
C8_2 O1_2 0.0100
C8_2 O2_2 0.0100
C9_2 N1_2 0.0100
C9_2 C10_2 0.0100
C9_2 N1A_2 0.0100
C9_2 C10A_2 0.0100
N1_2 C11_2 0.0100
N1_2 N1A_2 0.0100
N1_2 C11A_2 0.0100
C11_2 H11_2 0.0200
C11_2 C12_2 0.0100
C11_2 N1A_2 0.0100
C11_2 C11A_2 0.0100
C11_2 H11A_2 0.0200
H11_2 C11A_2 0.0200
C12_2 C13_2 0.0100
C12_2 C11A_2 0.0100
C12_2 C13A_2 0.0100
C12_2 C14_2 0.0100
C13_2 H13_2 0.0200
C13_2 C10_2 0.0100
C13_2 C13A_2 0.0100
C13_2 C10A_2 0.0100
C10_2 H10_2 0.0200
C10_2 C13A_2 0.0100
C10_2 C10A_2 0.0100
N1A_2 C11A_2 0.0100
C11A_2 H11A_2 0.0200
C13A_2 H13A_2 0.0200
C13A_2 C10A_2 0.0100
C10A_2 H10A_2 0.0200
C14_2 C15_2 0.0100
C14_2 C19_2 0.0100
C15_2 H15_2 0.0200
C15_2 C16_2 0.0100
C16_2 C17_2 0.0100
C16_2 C20_2 0.0100
C17_2 H17_2 0.0200
C17_2 C18_2 0.0100
C18_2 C19_2 0.0100
C18_2 C21_2 0.0100
C19_2 H19_2 0.0200
C20_2 O5_2 0.0200
C20_2 O6_2 0.0200
C21_2 O7_2 0.0200
C21_2 O8_2 0.0200
C1_3 C2_3 0.0100
C1_3 O1_3 0.0100
C1_3 O2_3 0.0100
C2_3 C3_3 0.0100
C2_3 C7_3 0.0100
C3_3 H3_3 0.0200
C3_3 C4_3 0.0100
C4_3 C5_3 0.0100
C4_3 C8_3 0.0100
C5_3 H5_3 0.0200
C5_3 C6_3 0.0100
C6_3 C7_3 0.0100
C6_3 C9X_3 0.0100
C7_3 H7_3 0.0200
C8_3 O3_3 0.0100
C8_3 O4_3 0.0100
C9X_3 C10Y_3 0.0100
C9X_3 C11X_3 0.0100
C10X_3 H10X_3 0.0200
C10Y_3 H10Y_3 0.0200
N1X_3 C11X_3 0.0200
C11X_3 H11X_3 0.0200
O1_4 C1_4 0.0100
C1_4 O2_4 0.0100
C1_4 C2_4 0.0100
C2_4 C7_4 0.0100
C2_4 C3_4 0.0100
C7_4 H7_4 0.0200
C7_4 C6_4 0.0100
C6_4 C5_4 0.0100
C6_4 C9X_4 0.0100
C5_4 H5_4 0.0200
C5_4 C4_4 0.0100
C4_4 C3_4 0.0100
C4_4 C8_4 0.0100
C3_4 H3_4 0.0200
O3_4 C8_4 0.0200
C8_4 O4_4 0.0200
C9X_4 C10X_4 0.0100
C9X_4 C11X_4 0.0100
C10X_4 H10X_4 0.0200
C11X_4 H11X_4 0.0200
C10Y_4 H10Y_4 0.0200
C1_5 H1_5 0.0200
C1_5 O1_5 0.0100
C1_5 N1_5 0.0100
N1_5 C2_5 0.0100
N1_5 C3_5 0.0100
C2_5 H2a_5 0.0200
C2_5 H2b_5 0.0200
C2_5 H2c_5 0.0200
C3_5 H3a_5 0.0200
C3_5 H3b_5 0.0200
C3_5 H3c_5 0.0200
C1_6 H1_6 0.0200
C1_6 O1_6 0.0100
C1_6 N1_6 0.0100
N1_6 C2_6 0.0100
N1_6 C3_6 0.0100
C2_6 H2a_6 0.0200
C2_6 H2b_6 0.0200
C2_6 H2c_6 0.0200
C3_6 H3a_6 0.0200
C3_6 H3b_6 0.0200
C3_6 H3c_6 0.0200
C1_7 H1_7 0.0200
C1_7 O1_7 0.0100
C1_7 N1_7 0.0100
N1_7 C2_7 0.0100
N1_7 C3_7 0.0100
C2_7 H2a_7 0.0200
C2_7 H2b_7 0.0200
C2_7 H2c_7 0.0200
C3_7 H3a_7 0.0200
C3_7 H3b_7 0.0200
C3_7 H3c_7 0.0200
C1_8 H1_8 0.0200
C1_8 O1_8 0.0100
C1_8 N1_8 0.0100
N1_8 C2_8 0.0100
N1_8 C3_8 0.0100
C2_8 H2a_8 0.0200
C2_8 H2b_8 0.0200
C2_8 H2c_8 0.0200
C3_8 H3a_8 0.0200
C3_8 H3b_8 0.0200
C3_8 H3c_8 0.0200
N1_9 O1_9 0.0100
N1_9 O2_9 0.0100
N1_9 O3_9 0.0200
C1_10 H1_10 0.0200
C1_10 O1_10 0.0100
C1_10 N1_10 0.0100
N1_10 C2_10 0.0100
N1_10 C3_10 0.0100
C2_10 H2a_10 0.0200
C2_10 H2b_10 0.0200
C2_10 H2c_10 0.0200
C3_10 H3a_10 0.0200
C3_10 H3b_10 0.0200
C3_10 H3c_10 0.0200
N1_11 O1_11 0.0100
N1_11 O2_11 0.0100
N1_11 O3_11 0.0200
C1_12 H1_12 0.0200
C1_12 O1_12 0.0100
C1_12 N1_12 0.0100
N1_12 C2_12 0.0100
N1_12 C3_12 0.0100
C2_12 H2a_12 0.0200
C2_12 H2b_12 0.0200
C3_12 H3a_12 0.0200
C3_12 H3b_12 0.0200
C3_12 H3c_12 0.0200

loop_
_twin_individual_id
_twin_individual_mass_fraction_refined
1 0.819(8)
2 0.181(8)

loop_
_smtbx_masks_void_nr
_smtbx_masks_void_average_x
_smtbx_masks_void_average_y
_smtbx_masks_void_average_z
_smtbx_masks_void_volume
_smtbx_masks_void_count_electrons
_smtbx_masks_void_content
1 -0.557 -0.333 0.000 3419.9 0.0 '86 DMF'
2 -0.939 -0.966 0.333 3419.9 0.0 '86 DMF'
3 -0.163 -0.419 0.667 3419.9 0.0 '86 DMF'
